data_7106048
loop_
_publ_author_name
'Shigehisa Akine'
'Sayaka Hotate'
'Takashi Matsumoto'
'Tatsuya Nabeshima'

_publ_section_title
;
 Spontaneous enrichment of one-handed helix by dissolution of quasiracemic
 crystals of a tetranuclear single helical complex
;
_journal_name_full Chem.Commun.
_journal_page_first 2925
_journal_paper_doi 10.1039/c0cc04998k
_journal_volume 47
_journal_year 2011
_chemical_absolute_configuration rmad
_chemical_formula_moiety C49H52.50Cl1.50LaN6O19Zn3
_chemical_formula_sum 'C49 H52.5 Cl1.5 La N6 O19 Zn3'
_chemical_formula_weight 1417.67
_chemical_name_common (LZn3La(OAc)3(solv))_0.5CHCl3
_chemical_name_systematic
;
?
;
_space_group_IT_number 5
_symmetry_cell_setting monoclinic
_symmetry_space_group_name_Hall 'C 2y'
_symmetry_space_group_name_H-M 'C 1 2 1'
_atom_sites_solution_hydrogens geom
_atom_sites_solution_primary direct
_atom_sites_solution_secondary difmap
_audit_creation_method SHELXL-97
_cell_angle_alpha 90.00
_cell_angle_beta 93.479(3)
_cell_angle_gamma 90.00
_cell_formula_units_Z 8
_cell_length_a 28.779(7)
_cell_length_b 8.917(2)
_cell_length_c 42.307(10)
_cell_measurement_reflns_used 25347
_cell_measurement_temperature 90
_cell_measurement_theta_max 25.00
_cell_measurement_theta_min 0.96
_cell_volume 10837(4)
_computing_cell_refinement 'Bruker SMART'
_computing_data_collection 'Bruker SMART'
_computing_data_reduction 'Bruker SAINT'
_computing_molecular_graphics ORTEP-3
_computing_publication_material ORTEP-3
_computing_structure_refinement 'SHELXL-97 (Sheldrick, 1997)'
_computing_structure_solution 'DIRDIF99 (Beurskens et al., 1999)'
_diffrn_ambient_temperature 90
_diffrn_detector_area_resol_mean 8.333
_diffrn_measured_fraction_theta_full 0.997
_diffrn_measured_fraction_theta_max 0.997
_diffrn_measurement_device_type 'Bruker SMART APEX'
_diffrn_measurement_method 'phi and omega scans'
_diffrn_radiation_monochromator 'multilayer confocal mirror'
_diffrn_radiation_source 'fine-focus rotating anode'
_diffrn_radiation_type MoK\a
_diffrn_radiation_wavelength 0.71073
_diffrn_reflns_av_R_equivalents 0.0633
_diffrn_reflns_av_sigmaI/netI 0.1795
_diffrn_reflns_limit_h_max 34
_diffrn_reflns_limit_h_min -34
_diffrn_reflns_limit_k_max 10
_diffrn_reflns_limit_k_min -10
_diffrn_reflns_limit_l_max 23
_diffrn_reflns_limit_l_min -50
_diffrn_reflns_number 25347
_diffrn_reflns_theta_full 25.00
_diffrn_reflns_theta_max 25.00
_diffrn_reflns_theta_min 0.96
_diffrn_standards_decay_% 0
_diffrn_standards_interval_count 0
_diffrn_standards_interval_time 0
_diffrn_standards_number 0
_exptl_absorpt_coefficient_mu 2.239
_exptl_absorpt_correction_T_max 0.9780
_exptl_absorpt_correction_T_min 0.8412
_exptl_absorpt_correction_type empirical
_exptl_absorpt_process_details 'SADABS (Sheldrick, 1996)'
_exptl_crystal_colour yellow
_exptl_crystal_density_diffrn 1.738
_exptl_crystal_density_method 'not measured'
_exptl_crystal_description prismatic
_exptl_crystal_F_000 5704
_exptl_crystal_size_max 0.08
_exptl_crystal_size_mid 0.07
_exptl_crystal_size_min 0.01
_refine_diff_density_max 2.202
_refine_diff_density_min -1.429
_refine_diff_density_rms 0.177
_refine_ls_abs_structure_details 'Flack H D (1983), Acta Cryst. A39, 876-881'
_refine_ls_abs_structure_Flack 0.08(4)
_refine_ls_extinction_method none
_refine_ls_goodness_of_fit_ref 1.021
_refine_ls_hydrogen_treatment mixed
_refine_ls_matrix_type full
_refine_ls_number_parameters 1054
_refine_ls_number_reflns 18160
_refine_ls_number_restraints 185
_refine_ls_restrained_S_all 1.021
_refine_ls_R_factor_all 0.1652
_refine_ls_R_factor_gt 0.0838
_refine_ls_shift/su_max 0.003
_refine_ls_shift/su_mean 0.000
_refine_ls_structure_factor_coef Fsqd
_refine_ls_weighting_details 'calc w=1/[\s^2^(Fo^2^)+(0.0546P)^2^+189.6663P] where P=(Fo^2^+2Fc^2^)/3'
_refine_ls_weighting_scheme calc
_refine_ls_wR_factor_gt 0.1605
_refine_ls_wR_factor_ref 0.1979
_reflns_number_gt 10154
_reflns_number_total 18160
_reflns_threshold_expression >2sigma(I)
_cod_data_source_file C0CC04998K.TXT
_cod_data_source_block mat129
_cod_original_sg_symbol_H-M C2
_cod_original_formula_sum 'C49 H52.50 Cl1.50 La N6 O19 Zn3'
_cod_database_code 7106048

loop_
_symmetry_equiv_pos_as_xyz
'x, y, z'
'-x, y, -z'
'x+1/2, y+1/2, z'
'-x+1/2, y+1/2, -z'

loop_
_atom_site_label
_atom_site_type_symbol
_atom_site_fract_x
_atom_site_fract_y
_atom_site_fract_z
_atom_site_U_iso_or_equiv
_atom_site_adp_type
_atom_site_occupancy
_atom_site_symmetry_multiplicity
_atom_site_calc_flag
_atom_site_refinement_flags
_atom_site_disorder_assembly
_atom_site_disorder_group
La1 La 0.13183(4) 0.5819(8) 0.35723(4) 0.0225(3) Uani 1 1 d . . .
Zn1 Zn 0.22963(7) 0.5783(8) 0.42058(7) 0.0203(6) Uani 1 1 d . . .
Zn2 Zn 0.15806(8) 0.5631(9) 0.27565(7) 0.0285(7) Uani 1 1 d . . .
Zn3 Zn 0.00574(8) 0.6093(8) 0.37023(8) 0.0255(7) Uani 1 1 d . . .
C1 C 0.1397(6) 0.547(3) 0.4679(6) 0.020(2) Uani 1 1 d . . .
C2 C 0.1356(7) 0.487(3) 0.4381(6) 0.019(2) Uani 1 1 d . . .
C3 C 0.0983(6) 0.375(3) 0.4326(6) 0.022(3) Uani 1 1 d . . .
C4 C 0.0692(8) 0.356(3) 0.4567(7) 0.029(3) Uani 1 1 d . . .
H1 H 0.0424 0.2961 0.4523 0.035 Uiso 1 1 calc R . .
C5 C 0.0745(7) 0.414(3) 0.4856(6) 0.030(2) Uani 1 1 d . . .
H2 H 0.0539 0.3869 0.5014 0.035 Uiso 1 1 calc R . .
C6 C 0.1098(7) 0.511(3) 0.4922(7) 0.027(2) Uani 1 1 d . . .
H3 H 0.1144 0.5548 0.5126 0.033 Uiso 1 1 calc R . .
O1 O 0.1604(5) 0.5229(19) 0.4146(4) 0.0228(16) Uani 1 1 d . . .
O2 O 0.0927(5) 0.340(2) 0.4020(4) 0.0296(17) Uani 1 1 d . . .
C7 C 0.0567(7) 0.227(3) 0.3942(7) 0.030(3) Uani 1 1 d . . .
H4 H 0.0558 0.2055 0.3715 0.045 Uiso 1 1 calc R . .
H5 H 0.0264 0.2658 0.3998 0.045 Uiso 1 1 calc R . .
H6 H 0.0640 0.1354 0.4062 0.045 Uiso 1 1 calc R . .
C8 C 0.1721(7) 0.674(3) 0.4747(7) 0.026(3) Uani 1 1 d . . .
H7 H 0.1657 0.7415 0.4911 0.031 Uiso 1 1 calc R . .
N1 N 0.2090(6) 0.696(2) 0.4588(5) 0.026(2) Uani 1 1 d . . .
O3 O 0.2332(5) 0.830(2) 0.4703(5) 0.037(2) Uani 1 1 d . . .
C9 C 0.2738(7) 0.792(3) 0.4905(7) 0.031(3) Uani 1 1 d . . .
H8 H 0.2635 0.7383 0.5093 0.037 Uiso 1 1 calc R . .
H9 H 0.2889 0.8865 0.4980 0.037 Uiso 1 1 calc R . .
C10 C 0.3090(8) 0.699(3) 0.4756(7) 0.034(3) Uani 1 1 d . . .
H10 H 0.3363 0.6891 0.4908 0.041 Uiso 1 1 calc R . .
H11 H 0.2958 0.5971 0.4723 0.041 Uiso 1 1 calc R . .
O4 O 0.3246(5) 0.747(2) 0.4473(4) 0.037(2) Uani 1 1 d . . .
N2 N 0.2979(6) 0.697(2) 0.4209(5) 0.026(2) Uani 1 1 d U . .
C11 C 0.3190(8) 0.714(3) 0.3947(6) 0.034(3) Uani 1 1 d U . .
H12 H 0.3488 0.7606 0.3962 0.041 Uiso 1 1 calc R . .
C12 C 0.3003(8) 0.666(3) 0.3622(7) 0.030(3) Uani 1 1 d . . .
C13 C 0.2529(7) 0.646(3) 0.3539(7) 0.030(3) Uani 1 1 d . . .
C14 C 0.2376(6) 0.595(3) 0.3216(6) 0.024(3) Uani 1 1 d U . .
C15 C 0.2721(6) 0.590(2) 0.3004(5) 0.020(3) Uani 1 1 d U . .
C16 C 0.3190(7) 0.628(3) 0.3091(6) 0.034(4) Uani 1 1 d U . .
H13 H 0.3415 0.6341 0.2936 0.040 Uiso 1 1 calc R . .
C17 C 0.3311(7) 0.654(2) 0.3396(6) 0.026(4) Uani 1 1 d . . .
H14 H 0.3632 0.6650 0.3457 0.031 Uiso 1 1 calc R . .
O5 O 0.2204(4) 0.632(2) 0.3757(4) 0.0255(17) Uani 1 1 d . . .
O6 O 0.1955(4) 0.580(3) 0.3173(4) 0.0293(17) Uani 1 1 d . . .
C18 C 0.2617(6) 0.538(3) 0.2689(6) 0.033(4) Uani 1 1 d . . .
H15 H 0.2871 0.5282 0.2558 0.039 Uiso 1 1 calc R . .
N3 N 0.2199(6) 0.5036(18) 0.2562(4) 0.026(3) Uani 1 1 d . . .
C19 C 0.2149(6) 0.409(3) 0.2283(4) 0.036(4) Uani 1 1 d . . .
H16 H 0.2186 0.3035 0.2361 0.044 Uiso 1 1 calc R . .
C20 C 0.2489(7) 0.427(3) 0.2028(5) 0.036(4) Uani 1 1 d . . .
H17 H 0.2811 0.4197 0.2123 0.043 Uiso 1 1 calc R . .
H18 H 0.2450 0.5276 0.1930 0.043 Uiso 1 1 calc R . .
C21 C 0.2405(7) 0.306(3) 0.1776(5) 0.045(4) Uani 1 1 d . . .
H19 H 0.2455 0.2055 0.1873 0.054 Uiso 1 1 calc R . .
H20 H 0.2626 0.3185 0.1608 0.054 Uiso 1 1 calc R . .
C22 C 0.1893(8) 0.319(3) 0.1631(6) 0.033(4) Uani 1 1 d . . .
H21 H 0.1842 0.4196 0.1536 0.040 Uiso 1 1 calc R . .
H22 H 0.1837 0.2431 0.1462 0.040 Uiso 1 1 calc R . .
C23 C 0.1556(8) 0.294(3) 0.1894(7) 0.039(3) Uani 1 1 d . . .
H23 H 0.1614 0.1951 0.1996 0.047 Uiso 1 1 calc R . .
H24 H 0.1230 0.2968 0.1805 0.047 Uiso 1 1 calc R . .
C24 C 0.1644(6) 0.421(2) 0.2139(5) 0.031(4) Uani 1 1 d . . .
H25 H 0.1614 0.5189 0.2023 0.037 Uiso 1 1 calc R . .
N4 N 0.1321(5) 0.425(3) 0.2396(5) 0.028(3) Uani 1 1 d . . .
C25 C 0.0927(8) 0.353(3) 0.2397(7) 0.033(3) Uani 1 1 d . . .
H26 H 0.0857 0.2876 0.2223 0.040 Uiso 1 1 calc R . .
C26 C 0.0605(7) 0.362(3) 0.2618(6) 0.022(3) Uani 1 1 d . . .
C27 C 0.0695(6) 0.424(3) 0.2936(6) 0.026(2) Uani 1 1 d U . .
C28 C 0.0345(6) 0.438(3) 0.3157(6) 0.021(2) Uani 1 1 d U . .
C29 C -0.0113(7) 0.382(2) 0.3057(6) 0.018(3) Uani 1 1 d . . .
C30 C -0.0198(8) 0.319(3) 0.2760(7) 0.025(3) Uani 1 1 d . . .
H27 H -0.0505 0.2866 0.2697 0.030 Uiso 1 1 calc R . .
C31 C 0.0143(7) 0.302(3) 0.2559(7) 0.025(3) Uani 1 1 d . . .
H28 H 0.0075 0.2476 0.2368 0.029 Uiso 1 1 calc R . .
O7 O 0.1112(5) 0.4775(19) 0.3036(4) 0.0274(19) Uani 1 1 d . . .
O8 O 0.0469(4) 0.503(2) 0.3436(4) 0.0250(16) Uani 1 1 d . . .
C32 C -0.0496(7) 0.384(2) 0.3270(6) 0.024(3) Uani 1 1 d U . .
H29 H -0.0764 0.3250 0.3217 0.029 Uiso 1 1 calc R . .
N5 N -0.0486(6) 0.469(2) 0.3549(5) 0.027(2) Uani 1 1 d . . .
O9 O -0.0927(5) 0.445(2) 0.3680(4) 0.036(2) Uani 1 1 d . . .
C33 C -0.1011(7) 0.561(4) 0.3887(6) 0.043(3) Uani 1 1 d . . .
H30 H -0.1342 0.5919 0.3858 0.051 Uiso 1 1 calc R . .
H31 H -0.0817 0.6487 0.3837 0.051 Uiso 1 1 calc R . .
C34 C -0.0902(8) 0.515(4) 0.4242(8) 0.055(4) Uani 1 1 d . . .
H32 H -0.0943 0.6031 0.4381 0.066 Uiso 1 1 calc R . .
H33 H -0.1123 0.4363 0.4301 0.066 Uiso 1 1 calc R . .
O10 O -0.0403(5) 0.4568(18) 0.4291(5) 0.035(2) Uani 1 1 d . . .
N6 N -0.0085(5) 0.585(3) 0.4173(5) 0.033(2) Uani 1 1 d . . .
C35 C 0.0103(8) 0.658(3) 0.4436(7) 0.028(3) Uani 1 1 d . . .
H34 H 0.0002 0.6368 0.4641 0.034 Uiso 1 1 calc R . .
C36 C 0.0452(8) 0.765(3) 0.4389(7) 0.030(3) Uani 1 1 d . . .
C37 C 0.0760(7) 0.765(3) 0.4161(7) 0.026(3) Uani 1 1 d . . .
C38 C 0.1149(8) 0.865(3) 0.4151(7) 0.029(3) Uani 1 1 d . . .
C39 C 0.1238(8) 0.971(3) 0.4413(7) 0.036(3) Uani 1 1 d U . .
H35 H 0.1480 1.0439 0.4418 0.043 Uiso 1 1 calc R . .
C40 C 0.0935(8) 0.955(3) 0.4651(8) 0.047(4) Uani 1 1 d . . .
H36 H 0.1013 1.0074 0.4843 0.057 Uiso 1 1 calc R . .
C41 C 0.0569(8) 0.879(3) 0.4641(7) 0.033(3) Uani 1 1 d . . .
H37 H 0.0356 0.8938 0.4802 0.040 Uiso 1 1 calc R . .
O11 O 0.0696(5) 0.680(2) 0.3901(4) 0.0248(16) Uani 1 1 d . . .
O12 O 0.1423(5) 0.848(2) 0.3908(5) 0.0347(18) Uani 1 1 d . . .
C42 C 0.1805(8) 0.954(3) 0.3903(8) 0.051(4) Uani 1 1 d . . .
H38 H 0.1985 0.9350 0.3718 0.076 Uiso 1 1 calc R . .
H39 H 0.2007 0.9435 0.4096 0.076 Uiso 1 1 calc R . .
H40 H 0.1680 1.0567 0.3891 0.076 Uiso 1 1 calc R . .
O13 O 0.2594(5) 0.389(2) 0.4359(4) 0.0310(17) Uani 1 1 d . . .
O14 O 0.2388(7) 0.259(3) 0.3933(5) 0.061(3) Uani 1 1 d . . .
C43 C 0.2563(7) 0.255(2) 0.4197(6) 0.022(3) Uani 1 1 d U . .
C44 C 0.2831(9) 0.138(3) 0.4325(8) 0.049(4) Uani 1 1 d . . .
H41 H 0.3138 0.1763 0.4399 0.073 Uiso 1 1 calc R . .
H42 H 0.2867 0.0613 0.4163 0.073 Uiso 1 1 calc R . .
H43 H 0.2677 0.0945 0.4504 0.073 Uiso 1 1 calc R . .
O15 O 0.1349(5) 0.764(2) 0.2693(4) 0.036(2) Uani 1 1 d . . .
O16 O 0.1202(5) 0.795(2) 0.3192(5) 0.034(2) Uani 1 1 d . . .
C45 C 0.1175(9) 0.844(3) 0.2920(8) 0.042(4) Uani 1 1 d . . .
C46 C 0.0921(11) 0.986(3) 0.2808(7) 0.066(6) Uani 1 1 d . . .
H44 H 0.1082 1.0307 0.2633 0.099 Uiso 1 1 calc R . .
H45 H 0.0919 1.0579 0.2983 0.099 Uiso 1 1 calc R . .
H46 H 0.0601 0.9613 0.2736 0.099 Uiso 1 1 calc R . .
O17 O -0.0243(6) 0.816(2) 0.3698(5) 0.052(2) Uani 1 1 d U . .
O18 O -0.0184(7) 0.763(3) 0.3193(5) 0.064(3) Uani 1 1 d U . .
C47 C -0.0244(8) 0.864(4) 0.3440(8) 0.048(3) Uani 1 1 d U . .
C48 C -0.0386(9) 1.018(3) 0.3339(8) 0.054(4) Uani 1 1 d . . .
H47 H -0.0608 1.0126 0.3154 0.081 Uiso 1 1 calc R . .
H48 H -0.0110 1.0750 0.3283 0.081 Uiso 1 1 calc R . .
H49 H -0.0533 1.0691 0.3513 0.081 Uiso 1 1 calc R . .
O19 O 0.1655(5) 0.317(2) 0.3563(4) 0.0315(19) Uani 1 1 d U . .
H50 H 0.1883 0.3026 0.3693 0.047 Uiso 1 1 calc R . .
C49 C 0.1709(10) 0.231(3) 0.3289(6) 0.086(9) Uani 1 1 d U . .
H51 H 0.1969 0.2705 0.3175 0.128 Uiso 1 1 calc R . .
H52 H 0.1422 0.2362 0.3151 0.128 Uiso 1 1 calc R . .
H53 H 0.1772 0.1266 0.3349 0.128 Uiso 1 1 calc R . .
La2 La -0.12706(4) 0.4209(8) 0.14277(4) 0.0263(4) Uani 1 1 d D . .
Zn4 Zn -0.22711(8) 0.4234(9) 0.08116(7) 0.0298(7) Uani 1 1 d . . .
Zn5 Zn -0.14908(8) 0.4362(9) 0.22412(7) 0.0291(7) Uani 1 1 d . . .
Zn6 Zn -0.00143(8) 0.3740(8) 0.12874(8) 0.0242(7) Uani 1 1 d . . .
C50 C -0.1401(6) 0.440(3) 0.0306(6) 0.020(2) Uani 1 1 d . . .
C51 C -0.1319(7) 0.509(3) 0.0615(6) 0.019(2) Uani 1 1 d . . .
C52 C -0.0940(6) 0.602(3) 0.0677(6) 0.022(3) Uani 1 1 d . . .
C53 C -0.0674(8) 0.656(3) 0.0436(7) 0.029(3) Uani 1 1 d . . .
H54 H -0.0449 0.7327 0.0476 0.035 Uiso 1 1 calc R . .
C54 C -0.0749(7) 0.593(4) 0.0128(6) 0.030(2) Uani 1 1 d . . .
H55 H -0.0568 0.6238 -0.0041 0.035 Uiso 1 1 calc R . .
C55 C -0.1104(7) 0.482(3) 0.0079(7) 0.027(2) Uani 1 1 d . . .
H56 H -0.1136 0.4343 -0.0121 0.033 Uiso 1 1 calc R . .
O20 O -0.1570(5) 0.4715(19) 0.0867(4) 0.0228(16) Uani 1 1 d . . .
O21 O -0.0887(5) 0.659(2) 0.0994(4) 0.0296(17) Uani 1 1 d . . .
C56 C -0.0502(7) 0.753(3) 0.1076(7) 0.030(3) Uani 1 1 d . . .
H57 H -0.0505 0.7807 0.1300 0.045 Uiso 1 1 calc R . .
H58 H -0.0522 0.8436 0.0945 0.045 Uiso 1 1 calc R . .
H59 H -0.0213 0.6993 0.1040 0.045 Uiso 1 1 calc R . .
C57 C -0.1754(7) 0.330(3) 0.0230(7) 0.026(3) Uani 1 1 d . . .
H60 H -0.1740 0.2735 0.0041 0.031 Uiso 1 1 calc R . .
N7 N -0.2089(6) 0.305(2) 0.0414(5) 0.026(2) Uani 1 1 d . . .
O22 O -0.2330(5) 0.165(2) 0.0325(5) 0.037(2) Uani 1 1 d . . .
C58 C -0.2751(7) 0.194(3) 0.0137(7) 0.031(3) Uani 1 1 d . . .
H61 H -0.2923 0.0985 0.0105 0.037 Uiso 1 1 calc R . .
H62 H -0.2668 0.2295 -0.0074 0.037 Uiso 1 1 calc R . .
C59 C -0.3078(8) 0.310(3) 0.0275(7) 0.034(3) Uani 1 1 d . . .
H63 H -0.2912 0.4063 0.0309 0.041 Uiso 1 1 calc R . .
H64 H -0.3351 0.3269 0.0126 0.041 Uiso 1 1 calc R . .
O23 O -0.3233(5) 0.253(2) 0.0582(4) 0.037(2) Uani 1 1 d . . .
N8 N -0.2913(6) 0.294(2) 0.0848(5) 0.026(2) Uani 1 1 d . . .
C60 C -0.3137(8) 0.290(3) 0.1103(6) 0.034(3) Uani 1 1 d . . .
H65 H -0.3462 0.2700 0.1083 0.041 Uiso 1 1 calc R . .
C61 C -0.2931(8) 0.312(3) 0.1399(7) 0.030(3) Uani 1 1 d . . .
C62 C -0.2461(7) 0.360(3) 0.1454(7) 0.030(3) Uani 1 1 d . . .
C63 C -0.2327(7) 0.377(3) 0.1782(6) 0.024(3) Uani 1 1 d . . .
C64 C -0.2636(6) 0.378(2) 0.2045(5) 0.020(3) Uani 1 1 d . . .
C65 C -0.3110(7) 0.344(3) 0.1968(6) 0.034(4) Uani 1 1 d . . .
H66 H -0.3330 0.3489 0.2126 0.040 Uiso 1 1 calc R . .
C66 C -0.3256(7) 0.302(2) 0.1659(6) 0.026(4) Uani 1 1 d . . .
H67 H -0.3564 0.2669 0.1615 0.031 Uiso 1 1 calc R . .
O24 O -0.2156(5) 0.366(2) 0.1263(4) 0.0255(17) Uani 1 1 d . . .
O25 O -0.1866(4) 0.426(2) 0.1831(4) 0.0293(17) Uani 1 1 d . . .
C67 C -0.2500(6) 0.423(3) 0.2364(6) 0.033(4) Uani 1 1 d . . .
H68 H -0.2744 0.4388 0.2502 0.039 Uiso 1 1 calc R . .
N9 N -0.2091(6) 0.4438(18) 0.2481(4) 0.026(3) Uani 1 1 d . . .
C68 C -0.1949(7) 0.492(2) 0.2818(5) 0.036(4) Uani 1 1 d . . .
H69 H -0.1747 0.4114 0.2918 0.044 Uiso 1 1 calc R . .
C69 C -0.2350(7) 0.517(2) 0.3021(5) 0.036(4) Uani 1 1 d . . .
H70 H -0.2521 0.4217 0.3045 0.043 Uiso 1 1 calc R . .
H71 H -0.2567 0.5907 0.2918 0.043 Uiso 1 1 calc R . .
C70 C -0.2179(7) 0.576(3) 0.3352(5) 0.045(4) Uani 1 1 d . . .
H72 H -0.1987 0.4980 0.3464 0.054 Uiso 1 1 calc R . .
H73 H -0.2450 0.5969 0.3478 0.054 Uiso 1 1 calc R . .
C71 C -0.1885(8) 0.722(3) 0.3321(6) 0.033(4) Uani 1 1 d . . .
H74 H -0.2083 0.8015 0.3221 0.040 Uiso 1 1 calc R . .
H75 H -0.1772 0.7566 0.3534 0.040 Uiso 1 1 calc R . .
C72 C -0.1477(8) 0.692(3) 0.3124(7) 0.039(3) Uani 1 1 d . . .
H76 H -0.1272 0.6158 0.3229 0.047 Uiso 1 1 calc R . .
H77 H -0.1294 0.7858 0.3106 0.047 Uiso 1 1 calc R . .
C73 C -0.1647(7) 0.637(2) 0.2787(6) 0.031(4) Uani 1 1 d . . .
H78 H -0.1854 0.7160 0.2689 0.037 Uiso 1 1 calc R . .
N10 N -0.1288(5) 0.604(3) 0.2562(5) 0.028(3) Uani 1 1 d . . .
C74 C -0.0871(8) 0.657(3) 0.2598(7) 0.033(3) Uani 1 1 d . . .
H79 H -0.0780 0.7090 0.2787 0.040 Uiso 1 1 calc R . .
C75 C -0.0519(7) 0.637(3) 0.2340(6) 0.022(3) Uani 1 1 d . . .
C76 C -0.0639(6) 0.572(3) 0.2057(6) 0.026(2) Uani 1 1 d . . .
C77 C -0.0272(6) 0.554(3) 0.1841(6) 0.021(2) Uani 1 1 d . . .
C78 C 0.0176(6) 0.602(3) 0.1919(6) 0.018(3) Uani 1 1 d . . .
C79 C 0.0271(8) 0.671(3) 0.2221(6) 0.025(3) Uani 1 1 d . . .
H80 H 0.0573 0.7102 0.2276 0.030 Uiso 1 1 calc R . .
C80 C -0.0068(7) 0.681(3) 0.2431(7) 0.025(3) Uani 1 1 d . . .
H81 H 0.0004 0.7181 0.2639 0.029 Uiso 1 1 calc R . .
O26 O -0.1062(5) 0.5382(19) 0.1946(4) 0.0274(19) Uani 1 1 d . . .
O27 O -0.0416(4) 0.500(2) 0.1558(4) 0.0250(16) Uani 1 1 d . . .
C81 C 0.0549(6) 0.581(3) 0.1721(5) 0.024(3) Uani 1 1 d . . .
H82 H 0.0845 0.6130 0.1807 0.029 Uiso 1 1 calc R . .
N11 N 0.0544(6) 0.531(2) 0.1466(5) 0.027(2) Uani 1 1 d . . .
O28 O 0.0997(5) 0.536(2) 0.1325(4) 0.036(2) Uani 1 1 d . . .
C82 C 0.1026(7) 0.429(4) 0.1069(6) 0.043(3) Uani 1 1 d . . .
H83 H 0.1355 0.3987 0.1062 0.051 Uiso 1 1 calc R . .
H84 H 0.0847 0.3393 0.1124 0.051 Uiso 1 1 calc R . .
C83 C 0.0868(8) 0.473(4) 0.0758(8) 0.055(4) Uani 1 1 d . . .
H85 H 0.1048 0.5632 0.0704 0.066 Uiso 1 1 calc R . .
H86 H 0.0955 0.3924 0.0613 0.066 Uiso 1 1 calc R . .
O29 O 0.0422(5) 0.5042(18) 0.0692(5) 0.035(2) Uani 1 1 d . . .
N12 N 0.0101(6) 0.408(3) 0.0789(5) 0.033(2) Uani 1 1 d . . .
C84 C -0.0075(8) 0.329(3) 0.0586(7) 0.028(3) Uani 1 1 d . . .
H87 H 0.0055 0.3388 0.0386 0.034 Uiso 1 1 calc R . .
C85 C -0.0463(8) 0.218(3) 0.0593(7) 0.030(3) Uani 1 1 d . . .
C86 C -0.0726(7) 0.224(3) 0.0874(7) 0.026(3) Uani 1 1 d . . .
C87 C -0.1123(8) 0.134(3) 0.0840(7) 0.029(3) Uani 1 1 d . . .
C88 C -0.1226(8) 0.043(3) 0.0598(7) 0.036(3) Uani 1 1 d . . .
H88 H -0.1505 -0.0141 0.0601 0.043 Uiso 1 1 calc R . .
C89 C -0.0942(8) 0.024(3) 0.0334(8) 0.047(4) Uani 1 1 d . . .
H89 H -0.0990 -0.0514 0.0177 0.057 Uiso 1 1 calc R . .
C90 C -0.0552(8) 0.141(3) 0.0332(7) 0.033(3) Uani 1 1 d . . .
H90 H -0.0381 0.1575 0.0150 0.040 Uiso 1 1 calc R . .
O30 O -0.0661(5) 0.313(2) 0.1107(4) 0.0248(16) Uani 1 1 d . . .
O31 O -0.1404(5) 0.149(2) 0.1107(5) 0.0347(18) Uani 1 1 d . . .
C91 C -0.1781(8) 0.048(3) 0.1146(8) 0.051(4) Uani 1 1 d . . .
H91 H -0.1937 0.0749 0.1338 0.076 Uiso 1 1 calc R . .
H92 H -0.1661 -0.0543 0.1165 0.076 Uiso 1 1 calc R . .
H93 H -0.2003 0.0550 0.0962 0.076 Uiso 1 1 calc R . .
O32 O -0.2582(5) 0.605(2) 0.0625(4) 0.0310(17) Uani 1 1 d . . .
O33 O -0.2333(7) 0.730(3) 0.1061(5) 0.061(3) Uani 1 1 d D . .
C92 C -0.2562(7) 0.708(2) 0.0797(6) 0.022(3) Uani 1 1 d . . .
C93 C -0.2796(9) 0.859(3) 0.0648(8) 0.049(4) Uani 1 1 d . . .
H94 H -0.2853 0.9302 0.0818 0.073 Uiso 1 1 calc R . .
H95 H -0.3092 0.8345 0.0533 0.073 Uiso 1 1 calc R . .
H96 H -0.2585 0.9049 0.0502 0.073 Uiso 1 1 calc R . .
O34 O -0.1221(5) 0.231(2) 0.2323(4) 0.036(2) Uani 1 1 d . . .
O35 O -0.1107(5) 0.202(2) 0.1786(5) 0.034(2) Uani 1 1 d . . .
C94 C -0.1071(9) 0.168(3) 0.2083(8) 0.042(4) Uani 1 1 d . . .
C95 C -0.0806(11) 0.021(3) 0.2140(8) 0.066(6) Uani 1 1 d . . .
H97 H -0.0972 -0.0604 0.2025 0.099 Uiso 1 1 calc R . .
H98 H -0.0784 -0.0020 0.2367 0.099 Uiso 1 1 calc R . .
H99 H -0.0493 0.0304 0.2064 0.099 Uiso 1 1 calc R . .
O36 O 0.0267(6) 0.152(2) 0.1271(5) 0.052(2) Uani 1 1 d . . .
O37 O 0.0185(7) 0.221(3) 0.1754(5) 0.064(3) Uani 1 1 d . . .
C96 C 0.0299(8) 0.135(4) 0.1588(8) 0.048(3) Uani 1 1 d . . .
C97 C 0.0477(9) -0.022(3) 0.1690(9) 0.054(4) Uani 1 1 d . . .
H100 H 0.0397 -0.0940 0.1522 0.081 Uiso 1 1 calc R . .
H101 H 0.0331 -0.0518 0.1884 0.081 Uiso 1 1 calc R . .
H102 H 0.0816 -0.0185 0.1731 0.081 Uiso 1 1 calc R . .
O38 O -0.1583(5) 0.689(2) 0.1458(4) 0.0315(19) Uani 1 1 d D . .
H103 H -0.184(3) 0.704(16) 0.137(2) 0.047 Uiso 1 1 d D . .
H104 H -0.148(5) 0.740(7) 0.161(3) 0.047 Uiso 1 1 d D . .
Cl1 Cl -0.1258(6) 0.923(2) 0.4017(4) 0.085(4) Uani 0.50 1 d PU . .
Cl2 Cl -0.0589(4) 1.1370(14) 0.4236(4) 0.055(4) Uani 0.50 1 d PU . .
Cl3 Cl -0.0804(5) 0.9000(16) 0.4617(3) 0.058(3) Uani 0.50 1 d PU . .
C98 C -0.0744(14) 0.970(5) 0.4191(10) 0.043(3) Uiso 0.50 1 d PU . .
H105 H -0.0493 0.9127 0.4093 0.052 Uiso 0.50 1 calc PR . .
Cl4 Cl 0.1303(4) 0.0556(13) 0.1052(2) 0.053(3) Uani 0.50 1 d PDU . .
Cl5 Cl 0.1384(5) 0.1424(18) 0.0402(3) 0.036(4) Uani 0.25 1 d PDU A 1
Cl6 Cl 0.0617(5) -0.042(2) 0.0572(4) 0.080(5) Uani 0.25 1 d PDU A 1
C99 C 0.1011(3) 0.0958(12) 0.0692(3) 0.043(3) Uiso 0.25 1 d PDU A 1
H106 H 0.0822 0.1877 0.0728 0.052 Uiso 0.25 1 calc PR A 1
Cl7 Cl 0.0871(7) 0.103(2) 0.0428(3) 0.047(5) Uani 0.25 1 d PDU A 2
Cl8 Cl 0.0635(6) -0.1575(12) 0.0787(5) 0.028(5) Uani 0.25 1 d PDU A 2
C100 C 0.0813(3) 0.0278(8) 0.0800(3) 0.043(3) Uiso 0.25 1 d PDU A 2
H107 H 0.0557 0.0852 0.0894 0.052 Uiso 0.25 1 calc PR A 2

loop_
_atom_site_aniso_label
_atom_site_aniso_U_11
_atom_site_aniso_U_22
_atom_site_aniso_U_33
_atom_site_aniso_U_23
_atom_site_aniso_U_13
_atom_site_aniso_U_12
La1 0.0180(6) 0.0248(7) 0.0240(9) 0.0008(9) -0.0042(5) -0.0043(7)
Zn1 0.0193(11) 0.0163(13) 0.0248(17) 0.0001(17) -0.0045(10) -0.0044(13)
Zn2 0.0246(12) 0.0374(18) 0.0228(16) 0.0044(15) -0.0041(11) 0.0047(13)
Zn3 0.0185(11) 0.0254(16) 0.0317(18) -0.0006(15) -0.0060(11) -0.0010(11)
C1 0.018(5) 0.014(5) 0.028(6) 0.002(5) -0.003(4) 0.002(4)
C2 0.018(5) 0.014(5) 0.025(6) 0.007(4) -0.007(4) 0.004(4)
C3 0.019(5) 0.023(6) 0.023(5) 0.002(5) -0.002(4) -0.005(5)
C4 0.027(6) 0.020(6) 0.037(7) 0.007(5) -0.008(5) -0.007(5)
C5 0.030(5) 0.036(6) 0.023(6) 0.011(6) 0.006(4) -0.008(5)
C6 0.031(6) 0.030(6) 0.022(6) 0.004(5) 0.000(5) 0.016(5)
O1 0.023(4) 0.027(4) 0.018(4) 0.004(3) -0.004(3) -0.006(3)
O2 0.028(4) 0.038(4) 0.022(4) 0.002(3) -0.006(3) -0.009(3)
C7 0.019(6) 0.030(7) 0.040(7) 0.001(6) -0.004(6) -0.008(5)
C8 0.030(6) 0.021(5) 0.025(6) 0.002(5) -0.009(5) 0.006(5)
N1 0.026(5) 0.025(5) 0.025(5) -0.006(4) -0.011(4) -0.008(4)
O3 0.033(4) 0.034(4) 0.042(5) -0.007(4) -0.019(4) -0.002(3)
C9 0.029(6) 0.029(6) 0.032(8) 0.001(6) -0.018(5) -0.003(5)
C10 0.026(6) 0.041(7) 0.034(8) 0.002(6) -0.017(5) 0.002(5)
O4 0.027(4) 0.061(5) 0.021(6) -0.013(4) -0.004(4) -0.023(4)
N2 0.026(4) 0.027(4) 0.022(5) -0.001(4) -0.011(4) -0.008(3)
C11 0.031(5) 0.039(5) 0.033(6) -0.007(4) 0.000(4) -0.015(4)
C12 0.031(7) 0.036(7) 0.025(7) 0.008(6) 0.003(6) -0.008(6)
C13 0.022(6) 0.025(6) 0.042(7) 0.004(5) 0.002(6) -0.009(5)
C14 0.027(4) 0.023(5) 0.020(4) 0.007(4) -0.003(4) 0.002(4)
C15 0.025(5) 0.016(5) 0.020(5) 0.005(4) -0.001(4) -0.002(4)
C16 0.029(5) 0.041(6) 0.032(6) 0.001(5) 0.007(4) -0.007(4)
C17 0.032(7) 0.011(8) 0.034(9) 0.009(7) -0.003(6) -0.008(6)
O5 0.018(4) 0.036(4) 0.023(4) 0.006(3) -0.001(3) -0.007(3)
O6 0.014(4) 0.048(4) 0.025(4) 0.001(4) -0.001(3) -0.010(4)
C18 0.019(7) 0.045(10) 0.035(9) 0.000(8) 0.007(7) -0.008(7)
N3 0.046(7) 0.014(7) 0.018(6) 0.005(6) 0.003(5) 0.011(6)
C19 0.045(9) 0.043(10) 0.022(8) -0.009(8) 0.008(7) -0.007(7)
C20 0.041(9) 0.033(10) 0.033(8) 0.001(8) -0.001(7) 0.009(7)
C21 0.045(9) 0.052(10) 0.037(9) -0.006(9) -0.001(7) 0.014(8)
C22 0.057(8) 0.019(10) 0.023(9) 0.001(8) 0.000(6) 0.002(7)
C23 0.036(8) 0.046(8) 0.033(7) 0.001(6) -0.017(6) 0.001(6)
C24 0.033(6) 0.018(10) 0.042(11) -0.001(9) 0.004(6) 0.002(7)
N4 0.026(5) 0.037(8) 0.022(6) 0.009(6) -0.002(4) -0.004(5)
C25 0.032(7) 0.038(7) 0.029(6) -0.004(5) -0.005(6) 0.003(6)
C26 0.025(7) 0.025(5) 0.016(7) 0.002(5) -0.002(6) -0.003(5)
C27 0.022(4) 0.031(4) 0.024(4) 0.001(4) -0.007(4) -0.001(4)
C28 0.021(4) 0.021(4) 0.021(4) 0.006(4) -0.009(4) 0.002(4)
C29 0.026(6) 0.009(5) 0.019(6) -0.001(5) -0.005(5) -0.002(5)
C30 0.030(7) 0.016(5) 0.029(7) 0.008(5) -0.002(6) 0.002(5)
C31 0.029(7) 0.012(6) 0.032(6) 0.000(5) 0.002(6) -0.002(5)
O7 0.027(4) 0.024(5) 0.030(4) -0.005(3) -0.002(3) -0.005(3)
O8 0.018(4) 0.039(4) 0.016(4) 0.000(3) -0.007(3) -0.009(3)
C32 0.028(4) 0.018(5) 0.026(4) -0.002(4) -0.003(4) -0.001(4)
N5 0.022(5) 0.027(5) 0.032(5) 0.010(4) -0.007(4) -0.009(4)
O9 0.026(4) 0.048(5) 0.035(4) 0.002(4) 0.000(4) -0.014(4)
C33 0.018(5) 0.072(9) 0.038(8) -0.002(8) 0.003(5) -0.006(6)
C34 0.030(7) 0.091(10) 0.044(8) -0.007(7) 0.001(6) -0.022(7)
O10 0.030(4) 0.017(6) 0.056(5) 0.013(5) 0.001(4) -0.001(4)
N6 0.023(4) 0.036(5) 0.040(6) 0.000(5) -0.007(4) -0.003(4)
C35 0.030(6) 0.032(6) 0.022(6) 0.001(5) -0.007(5) 0.017(5)
C36 0.027(6) 0.029(7) 0.033(7) -0.005(6) -0.011(5) 0.012(5)
C37 0.024(6) 0.017(5) 0.036(8) 0.005(5) -0.014(5) 0.006(5)
C38 0.036(6) 0.011(5) 0.039(7) 0.002(5) -0.016(6) 0.004(4)
C39 0.037(5) 0.027(5) 0.042(5) -0.007(4) -0.007(4) -0.001(4)
C40 0.040(7) 0.036(7) 0.062(9) -0.026(7) -0.027(7) 0.011(6)
C41 0.037(7) 0.027(8) 0.035(7) -0.006(6) 0.007(6) 0.009(5)
O11 0.016(4) 0.034(4) 0.023(4) -0.002(3) -0.009(3) -0.001(3)
O12 0.031(4) 0.027(4) 0.045(5) 0.007(4) -0.009(4) -0.008(3)
C42 0.045(7) 0.020(6) 0.086(12) 0.018(7) -0.003(7) -0.010(6)
O13 0.033(4) 0.021(4) 0.037(4) 0.000(4) -0.012(3) -0.002(3)
O14 0.079(7) 0.067(6) 0.035(5) -0.026(5) -0.021(5) 0.034(5)
C43 0.014(4) 0.022(6) 0.029(5) 0.000(5) 0.001(4) 0.011(4)
C44 0.055(8) 0.053(8) 0.038(8) 0.004(6) 0.005(7) 0.018(6)
O15 0.043(7) 0.037(4) 0.027(5) 0.007(4) -0.002(5) 0.007(5)
O16 0.036(6) 0.037(4) 0.030(5) 0.003(4) 0.000(4) 0.008(4)
C45 0.050(10) 0.039(8) 0.036(8) -0.005(7) -0.023(8) 0.001(7)
C46 0.108(16) 0.058(9) 0.033(11) 0.016(8) 0.013(10) 0.042(10)
O17 0.047(4) 0.057(4) 0.052(3) 0.010(3) 0.001(3) -0.003(3)
O18 0.068(4) 0.062(4) 0.064(4) -0.004(3) 0.007(3) -0.001(3)
C47 0.027(7) 0.073(9) 0.043(5) 0.002(4) 0.001(6) -0.009(7)
C48 0.051(9) 0.036(7) 0.073(11) 0.013(7) -0.020(9) 0.015(7)
O19 0.017(4) 0.046(5) 0.030(5) 0.000(4) -0.010(4) 0.000(4)
C49 0.114(17) 0.083(15) 0.057(13) -0.020(11) -0.011(13) 0.034(14)
La2 0.0178(6) 0.0386(9) 0.0215(9) 0.0025(9) -0.0071(6) -0.0030(7)
Zn4 0.0191(12) 0.0505(19) 0.0192(17) 0.0002(19) -0.0046(11) -0.0092(15)
Zn5 0.0274(12) 0.0358(16) 0.0236(16) -0.0026(16) -0.0032(11) -0.0075(13)
Zn6 0.0204(12) 0.0229(15) 0.0284(18) -0.0003(14) -0.0063(11) 0.0037(11)
C50 0.018(5) 0.014(5) 0.028(6) 0.002(5) -0.003(4) 0.002(4)
C51 0.018(5) 0.014(5) 0.025(6) 0.007(4) -0.007(4) 0.004(4)
C52 0.019(5) 0.023(6) 0.023(5) 0.002(5) -0.002(4) -0.005(5)
C53 0.027(6) 0.020(6) 0.037(7) 0.007(5) -0.008(5) -0.007(5)
C54 0.030(5) 0.036(6) 0.023(6) 0.011(6) 0.006(4) -0.008(5)
C55 0.031(6) 0.030(6) 0.022(6) 0.004(5) 0.000(5) 0.016(5)
O20 0.023(4) 0.027(4) 0.018(4) 0.004(3) -0.004(3) -0.006(3)
O21 0.028(4) 0.038(4) 0.022(4) 0.002(3) -0.006(3) -0.009(3)
C56 0.019(6) 0.030(7) 0.040(7) 0.001(6) -0.004(6) -0.008(5)
C57 0.030(6) 0.021(5) 0.025(6) 0.002(5) -0.009(5) 0.006(5)
N7 0.026(5) 0.025(5) 0.025(5) -0.006(4) -0.011(4) -0.008(4)
O22 0.033(4) 0.034(4) 0.042(5) -0.007(4) -0.019(4) -0.002(3)
C58 0.029(6) 0.029(6) 0.032(8) 0.001(6) -0.018(5) -0.003(5)
C59 0.026(6) 0.041(7) 0.034(8) 0.002(6) -0.017(5) 0.002(5)
O23 0.027(4) 0.061(5) 0.021(6) -0.013(4) -0.004(4) -0.023(4)
N8 0.026(4) 0.027(4) 0.022(5) -0.001(4) -0.011(4) -0.008(3)
C60 0.031(5) 0.039(5) 0.033(6) -0.007(4) 0.000(4) -0.015(4)
C61 0.031(7) 0.036(7) 0.025(7) 0.008(6) 0.003(6) -0.008(6)
C62 0.022(6) 0.025(6) 0.042(7) 0.004(5) 0.002(6) -0.009(5)
C63 0.027(4) 0.023(5) 0.020(4) 0.007(4) -0.003(4) 0.002(4)
C64 0.025(5) 0.016(5) 0.020(5) 0.005(4) -0.001(4) -0.002(4)
C65 0.029(5) 0.041(6) 0.032(6) 0.001(5) 0.007(4) -0.007(4)
C66 0.032(7) 0.011(8) 0.034(9) 0.009(7) -0.003(6) -0.008(6)
O24 0.018(4) 0.036(4) 0.023(4) 0.006(3) -0.001(3) -0.007(3)
O25 0.014(4) 0.048(4) 0.025(4) 0.001(4) -0.001(3) -0.010(4)
C67 0.019(7) 0.045(10) 0.035(9) 0.000(8) 0.007(7) -0.008(7)
N9 0.046(7) 0.014(7) 0.018(6) 0.005(6) 0.003(5) 0.011(6)
C68 0.045(9) 0.043(10) 0.022(8) -0.009(8) 0.008(7) -0.007(7)
C69 0.041(9) 0.033(10) 0.033(8) 0.001(8) -0.001(7) 0.009(7)
C70 0.045(9) 0.052(10) 0.037(9) -0.006(9) -0.001(7) 0.014(8)
C71 0.057(8) 0.019(10) 0.023(9) 0.001(8) 0.000(6) 0.002(7)
C72 0.036(8) 0.046(8) 0.033(7) 0.001(6) -0.017(6) 0.001(6)
C73 0.033(6) 0.018(10) 0.042(11) -0.001(9) 0.004(6) 0.002(7)
N10 0.026(5) 0.037(8) 0.022(6) 0.009(6) -0.002(4) -0.004(5)
C74 0.032(7) 0.038(7) 0.029(6) -0.004(5) -0.005(6) 0.003(6)
C75 0.025(7) 0.025(5) 0.016(7) 0.002(5) -0.002(6) -0.003(5)
C76 0.022(4) 0.031(4) 0.024(4) 0.001(4) -0.007(4) -0.001(4)
C77 0.021(4) 0.021(4) 0.021(4) 0.006(4) -0.009(4) 0.002(4)
C78 0.026(6) 0.009(5) 0.019(6) -0.001(5) -0.005(5) -0.002(5)
C79 0.030(7) 0.016(5) 0.029(7) 0.008(5) -0.002(6) 0.002(5)
C80 0.029(7) 0.012(6) 0.032(6) 0.000(5) 0.002(6) -0.002(5)
O26 0.027(4) 0.024(5) 0.030(4) -0.005(3) -0.002(3) -0.005(3)
O27 0.018(4) 0.039(4) 0.016(4) 0.000(3) -0.007(3) -0.009(3)
C81 0.028(4) 0.018(5) 0.026(4) -0.002(4) -0.003(4) -0.001(4)
N11 0.022(5) 0.027(5) 0.032(5) 0.010(4) -0.007(4) -0.009(4)
O28 0.026(4) 0.048(5) 0.035(4) 0.002(4) 0.000(4) -0.014(4)
C82 0.018(5) 0.072(9) 0.038(8) -0.002(8) 0.003(5) -0.006(6)
C83 0.030(7) 0.091(10) 0.044(8) -0.007(7) 0.001(6) -0.022(7)
O29 0.030(4) 0.017(6) 0.056(5) 0.013(5) 0.001(4) -0.001(4)
N12 0.023(4) 0.036(5) 0.040(6) 0.000(5) -0.007(4) -0.003(4)
C84 0.030(6) 0.032(6) 0.022(6) 0.001(5) -0.007(5) 0.017(5)
C85 0.027(6) 0.029(7) 0.033(7) -0.005(6) -0.011(5) 0.012(5)
C86 0.024(6) 0.017(5) 0.036(8) 0.005(5) -0.014(5) 0.006(5)
C87 0.036(6) 0.011(5) 0.039(7) 0.002(5) -0.016(6) 0.004(4)
C88 0.037(5) 0.027(5) 0.042(5) -0.007(4) -0.007(4) -0.001(4)
C89 0.040(7) 0.036(7) 0.062(9) -0.026(7) -0.027(7) 0.011(6)
C90 0.037(7) 0.027(8) 0.035(7) -0.006(6) 0.007(6) 0.009(5)
O30 0.016(4) 0.034(4) 0.023(4) -0.002(3) -0.009(3) -0.001(3)
O31 0.031(4) 0.027(4) 0.045(5) 0.007(4) -0.009(4) -0.008(3)
C91 0.045(7) 0.020(6) 0.086(12) 0.018(7) -0.003(7) -0.010(6)
O32 0.033(4) 0.021(4) 0.037(4) 0.000(4) -0.012(3) -0.002(3)
O33 0.079(7) 0.067(6) 0.035(5) -0.026(5) -0.021(5) 0.034(5)
C92 0.014(4) 0.022(6) 0.029(5) 0.000(5) 0.001(4) 0.011(4)
C93 0.055(8) 0.053(8) 0.038(8) 0.004(6) 0.005(7) 0.018(6)
O34 0.043(7) 0.037(4) 0.027(5) 0.007(4) -0.002(5) 0.007(5)
O35 0.036(6) 0.037(4) 0.030(5) 0.003(4) 0.000(4) 0.008(4)
C94 0.050(10) 0.039(8) 0.036(8) -0.005(7) -0.023(8) 0.001(7)
C95 0.108(16) 0.058(9) 0.033(11) 0.016(8) 0.013(10) 0.042(10)
O36 0.047(4) 0.057(4) 0.052(3) 0.010(3) 0.001(3) -0.003(3)
O37 0.068(4) 0.062(4) 0.064(4) -0.004(3) 0.007(3) -0.001(3)
C96 0.027(7) 0.073(9) 0.043(5) 0.002(4) 0.001(6) -0.009(7)
C97 0.051(9) 0.036(7) 0.073(11) 0.013(7) -0.020(9) 0.015(7)
O38 0.017(4) 0.046(5) 0.030(5) 0.000(4) -0.010(4) 0.000(4)
Cl1 0.103(10) 0.082(9) 0.069(9) 0.029(9) -0.003(8) 0.024(9)
Cl2 0.038(6) 0.059(8) 0.068(9) -0.018(7) 0.014(6) -0.020(6)
Cl3 0.071(8) 0.064(8) 0.037(6) -0.003(7) -0.009(6) 0.002(7)
Cl4 0.056(4) 0.046(5) 0.057(5) -0.003(4) -0.007(4) 0.003(4)
Cl5 0.026(8) 0.025(8) 0.058(10) 0.007(8) 0.007(8) 0.018(7)
Cl6 0.068(9) 0.084(10) 0.088(10) 0.017(9) 0.011(9) 0.016(9)
Cl7 0.039(8) 0.043(9) 0.060(9) 0.017(9) 0.013(8) 0.022(8)
Cl8 0.017(8) 0.025(9) 0.044(11) 0.001(9) 0.009(8) 0.002(7)

loop_
_atom_type_symbol
_atom_type_description
_atom_type_scat_dispersion_real
_atom_type_scat_dispersion_imag
_atom_type_scat_source
C C 0.0033 0.0016 'International Tables Vol C Tables 4.2.6.8 and 6.1.1.4'
H H 0.0000 0.0000 'International Tables Vol C Tables 4.2.6.8 and 6.1.1.4'
N N 0.0061 0.0033 'International Tables Vol C Tables 4.2.6.8 and 6.1.1.4'
O O 0.0106 0.0060 'International Tables Vol C Tables 4.2.6.8 and 6.1.1.4'
Zn Zn 0.2839 1.4301 'International Tables Vol C Tables 4.2.6.8 and 6.1.1.4'
La La -0.2871 2.4523 'International Tables Vol C Tables 4.2.6.8 and 6.1.1.4'
Cl Cl 0.1484 0.1585 'International Tables Vol C Tables 4.2.6.8 and 6.1.1.4'

loop_
_geom_angle_atom_site_label_1
_geom_angle_atom_site_label_2
_geom_angle_atom_site_label_3
_geom_angle
_geom_angle_site_symmetry_1
_geom_angle_site_symmetry_3
_geom_angle_publ_flag
O7 La1 O11 120.0(5) . . ?
O7 La1 O16 71.4(6) . . ?
O11 La1 O16 91.1(6) . . ?
O7 La1 O6 62.5(5) . . ?
O11 La1 O6 159.3(6) . . ?
O16 La1 O6 69.7(6) . . ?
O7 La1 O1 146.0(5) . . ?
O11 La1 O1 75.2(5) . . ?
O16 La1 O1 142.0(6) . . ?
O6 La1 O1 114.9(5) . . ?
O7 La1 O8 61.5(5) . . ?
O11 La1 O8 61.1(5) . . ?
O16 La1 O8 88.6(5) . . ?
O6 La1 O8 123.8(5) . . ?
O1 La1 O8 113.5(5) . . ?
O7 La1 O5 120.1(5) . . ?
O11 La1 O5 119.1(5) . . ?
O16 La1 O5 98.7(5) . . ?
O6 La1 O5 58.9(5) . . ?
O1 La1 O5 60.7(5) . . ?
O8 La1 O5 172.6(5) . . ?
O7 La1 O12 143.1(5) . . ?
O11 La1 O12 58.1(5) . . ?
O16 La1 O12 71.7(6) . . ?
O6 La1 O12 106.5(6) . . ?
O1 La1 O12 70.9(5) . . ?
O8 La1 O12 114.9(5) . . ?
O5 La1 O12 68.5(5) . . ?
O7 La1 Zn2 32.6(3) . . ?
O11 La1 Zn2 139.0(4) . . ?
O16 La1 Zn2 56.1(4) . . ?
O6 La1 Zn2 33.3(3) . . ?
O1 La1 Zn2 145.8(3) . . ?
O8 La1 Zn2 91.4(4) . . ?
O5 La1 Zn2 92.1(4) . . ?
O12 La1 Zn2 120.7(4) . . ?
O5 Zn1 O13 123.6(7) . . ?
O5 Zn1 N1 127.9(8) . . ?
O13 Zn1 N1 108.5(8) . . ?
O5 Zn1 O1 82.2(6) . . ?
O13 Zn1 O1 103.5(6) . . ?
N1 Zn1 O1 83.9(7) . . ?
O5 Zn1 N2 87.6(6) . . ?
O13 Zn1 N2 92.2(6) . . ?
N1 Zn1 N2 93.0(7) . . ?
O1 Zn1 N2 164.3(7) . . ?
O15 Zn2 O7 101.4(7) . . ?
O15 Zn2 O6 102.4(8) . . ?
O7 Zn2 O6 81.7(6) . . ?
O15 Zn2 N4 110.3(8) . . ?
O7 Zn2 N4 89.0(7) . . ?
O6 Zn2 N4 147.2(8) . . ?
O15 Zn2 N3 118.7(7) . . ?
O7 Zn2 N3 139.7(6) . . ?
O6 Zn2 N3 86.5(6) . . ?
N4 Zn2 N3 80.5(7) . . ?
O15 Zn2 La1 89.9(6) . . ?
O7 Zn2 La1 42.1(5) . . ?
O6 Zn2 La1 44.5(4) . . ?
N4 Zn2 La1 130.7(5) . . ?
N3 Zn2 La1 129.1(5) . . ?
O8 Zn3 O17 135.7(8) . . ?
O8 Zn3 N6 132.4(8) . . ?
O17 Zn3 N6 89.6(9) . . ?
O8 Zn3 O11 80.0(6) . . ?
O17 Zn3 O11 95.3(7) . . ?
N6 Zn3 O11 82.2(7) . . ?
O8 Zn3 N5 89.8(7) . . ?
O17 Zn3 N5 103.4(7) . . ?
N6 Zn3 N5 92.9(8) . . ?
O11 Zn3 N5 160.6(7) . . ?
C2 C1 C6 124(2) . . ?
C2 C1 C8 120(2) . . ?
C6 C1 C8 116(2) . . ?
O1 C2 C1 126(2) . . ?
O1 C2 C3 118(2) . . ?
C1 C2 C3 116(2) . . ?
O2 C3 C4 131(2) . . ?
O2 C3 C2 111(2) . . ?
C4 C3 C2 116(2) . . ?
C5 C4 C3 127(2) . . ?
C5 C4 H1 116.6 . . ?
C3 C4 H1 116.6 . . ?
C4 C5 C6 119(2) . . ?
C4 C5 H2 120.7 . . ?
C6 C5 H2 120.7 . . ?
C5 C6 C1 118(2) . . ?
C5 C6 H3 120.8 . . ?
C1 C6 H3 120.8 . . ?
C2 O1 Zn1 122.6(14) . . ?
C2 O1 La1 128.0(12) . . ?
Zn1 O1 La1 108.6(7) . . ?
C3 O2 C7 114.9(19) . . ?
O2 C7 H4 109.5 . . ?
O2 C7 H5 109.5 . . ?
H4 C7 H5 109.5 . . ?
O2 C7 H6 109.5 . . ?
H4 C7 H6 109.5 . . ?
H5 C7 H6 109.5 . . ?
N1 C8 C1 123(2) . . ?
N1 C8 H7 118.7 . . ?
C1 C8 H7 118.7 . . ?
C8 N1 O3 110(2) . . ?
C8 N1 Zn1 127.9(17) . . ?
O3 N1 Zn1 121.8(15) . . ?
C9 O3 N1 111.3(17) . . ?
O3 C9 C10 115(2) . . ?
O3 C9 H8 108.5 . . ?
C10 C9 H8 108.5 . . ?
O3 C9 H9 108.5 . . ?
C10 C9 H9 108.5 . . ?
H8 C9 H9 107.5 . . ?
O4 C10 C9 118(2) . . ?
O4 C10 H10 107.9 . . ?
C9 C10 H10 107.9 . . ?
O4 C10 H11 107.9 . . ?
C9 C10 H11 107.9 . . ?
H10 C10 H11 107.2 . . ?
C10 O4 N2 114.0(17) . . ?
C11 N2 O4 112.5(17) . . ?
C11 N2 Zn1 120.4(15) . . ?
O4 N2 Zn1 126.8(14) . . ?
N2 C11 C12 126(2) . . ?
N2 C11 H12 117.2 . . ?
C12 C11 H12 117.2 . . ?
C17 C12 C13 119(3) . . ?
C17 C12 C11 117(2) . . ?
C13 C12 C11 124(2) . . ?
O5 C13 C12 123(3) . . ?
O5 C13 C14 114.6(18) . . ?
C12 C13 C14 120(2) . . ?
O6 C14 C15 130(2) . . ?
O6 C14 C13 114(2) . . ?
C15 C14 C13 115.1(18) . . ?
C14 C15 C16 122(2) . . ?
C14 C15 C18 120.0(17) . . ?
C16 C15 C18 117.6(18) . . ?
C17 C16 C15 119(2) . . ?
C17 C16 H13 120.7 . . ?
C15 C16 H13 120.7 . . ?
C16 C17 C12 124(2) . . ?
C16 C17 H14 118.1 . . ?
C12 C17 H14 118.1 . . ?
C13 O5 Zn1 128.4(14) . . ?
C13 O5 La1 120.4(15) . . ?
Zn1 O5 La1 108.4(6) . . ?
C14 O6 Zn2 127.8(15) . . ?
C14 O6 La1 129.9(15) . . ?
Zn2 O6 La1 102.1(4) . . ?
N3 C18 C15 126.2(19) . . ?
N3 C18 H15 116.9 . . ?
C15 C18 H15 116.9 . . ?
C18 N3 C19 120.7(17) . . ?
C18 N3 Zn2 123.9(15) . . ?
C19 N3 Zn2 115.2(12) . . ?
N3 C19 C20 118.7(17) . . ?
N3 C19 C24 109.0(16) . . ?
C20 C19 C24 110.2(16) . . ?
N3 C19 H16 106.0 . . ?
C20 C19 H16 106.0 . . ?
C24 C19 H16 106.0 . . ?
C19 C20 C21 109.9(18) . . ?
C19 C20 H17 109.7 . . ?
C21 C20 H17 109.7 . . ?
C19 C20 H18 109.7 . . ?
C21 C20 H18 109.7 . . ?
H17 C20 H18 108.2 . . ?
C20 C21 C22 109.0(17) . . ?
C20 C21 H19 109.9 . . ?
C22 C21 H19 109.9 . . ?
C20 C21 H20 109.9 . . ?
C22 C21 H20 109.9 . . ?
H19 C21 H20 108.3 . . ?
C23 C22 C21 109(2) . . ?
C23 C22 H21 109.9 . . ?
C21 C22 H21 109.9 . . ?
C23 C22 H22 109.9 . . ?
C21 C22 H22 109.9 . . ?
H21 C22 H22 108.3 . . ?
C22 C23 C24 107(2) . . ?
C22 C23 H23 110.3 . . ?
C24 C23 H23 110.3 . . ?
C22 C23 H24 110.3 . . ?
C24 C23 H24 110.3 . . ?
H23 C23 H24 108.6 . . ?
N4 C24 C19 109.3(17) . . ?
N4 C24 C23 115.2(18) . . ?
C19 C24 C23 108.9(16) . . ?
N4 C24 H25 107.8 . . ?
C19 C24 H25 107.8 . . ?
C23 C24 H25 107.8 . . ?
C25 N4 C24 125(2) . . ?
C25 N4 Zn2 124.6(18) . . ?
C24 N4 Zn2 110.0(13) . . ?
N4 C25 C26 127(3) . . ?
N4 C25 H26 116.4 . . ?
C26 C25 H26 116.4 . . ?
C25 C26 C31 121(2) . . ?
C25 C26 C27 124(2) . . ?
C31 C26 C27 114(2) . . ?
O7 C27 C28 115(2) . . ?
O7 C27 C26 122.2(19) . . ?
C28 C27 C26 122.9(18) . . ?
O8 C28 C27 117.0(17) . . ?
O8 C28 C29 126.4(19) . . ?
C27 C28 C29 117(2) . . ?
C30 C29 C28 121(2) . . ?
C30 C29 C32 117.8(19) . . ?
C28 C29 C32 121(2) . . ?
C31 C30 C29 122(2) . . ?
C31 C30 H27 119.2 . . ?
C29 C30 H27 119.2 . . ?
C30 C31 C26 123(2) . . ?
C30 C31 H28 118.3 . . ?
C26 C31 H28 118.3 . . ?
C27 O7 Zn2 124.9(15) . . ?
C27 O7 La1 125.6(14) . . ?
Zn2 O7 La1 105.4(6) . . ?
C28 O8 Zn3 125.8(12) . . ?
C28 O8 La1 120.8(12) . . ?
Zn3 O8 La1 110.0(7) . . ?
N5 C32 C29 123.2(19) . . ?
N5 C32 H29 118.4 . . ?
C29 C32 H29 118.4 . . ?
C32 N5 O9 105.8(16) . . ?
C32 N5 Zn3 124.6(15) . . ?
O9 N5 Zn3 129.5(16) . . ?
C33 O9 N5 109.2(17) . . ?
O9 C33 C34 112(3) . . ?
O9 C33 H30 109.2 . . ?
C34 C33 H30 109.2 . . ?
O9 C33 H31 109.2 . . ?
C34 C33 H31 109.2 . . ?
H30 C33 H31 107.9 . . ?
O10 C34 C33 110(2) . . ?
O10 C34 H32 109.6 . . ?
C33 C34 H32 109.6 . . ?
O10 C34 H33 109.6 . . ?
C33 C34 H33 109.6 . . ?
H32 C34 H33 108.1 . . ?
C34 O10 N6 105.7(17) . . ?
C35 N6 O10 107(2) . . ?
C35 N6 Zn3 130.0(18) . . ?
O10 N6 Zn3 122.2(15) . . ?
N6 C35 C36 117(3) . . ?
N6 C35 H34 121.5 . . ?
C36 C35 H34 121.5 . . ?
C37 C36 C35 127(3) . . ?
C37 C36 C41 112(2) . . ?
C35 C36 C41 119(3) . . ?
O11 C37 C36 122(2) . . ?
O11 C37 C38 113(2) . . ?
C36 C37 C38 125(3) . . ?
O12 C38 C37 117(2) . . ?
O12 C38 C39 124(2) . . ?
C37 C38 C39 119(3) . . ?
C40 C39 C38 113(2) . . ?
C40 C39 H35 123.4 . . ?
C38 C39 H35 123.4 . . ?
C41 C40 C39 127(3) . . ?
C41 C40 H36 116.6 . . ?
C39 C40 H36 116.6 . . ?
C40 C41 C36 123(3) . . ?
C40 C41 H37 118.5 . . ?
C36 C41 H37 118.5 . . ?
C37 O11 Zn3 125.5(14) . . ?
C37 O11 La1 126.1(13) . . ?
Zn3 O11 La1 108.4(7) . . ?
C38 O12 C42 115(2) . . ?
C38 O12 La1 116.0(14) . . ?
C42 O12 La1 127.6(16) . . ?
O12 C42 H38 109.5 . . ?
O12 C42 H39 109.5 . . ?
H38 C42 H39 109.5 . . ?
O12 C42 H40 109.5 . . ?
H38 C42 H40 109.5 . . ?
H39 C42 H40 109.5 . . ?
C43 O13 Zn1 124.3(14) . . ?
O14 C43 O13 116(2) . . ?
O14 C43 C44 125(2) . . ?
O13 C43 C44 116(2) . . ?
C43 C44 H41 109.5 . . ?
C43 C44 H42 109.5 . . ?
H41 C44 H42 109.5 . . ?
C43 C44 H43 109.5 . . ?
H41 C44 H43 109.5 . . ?
H42 C44 H43 109.5 . . ?
C45 O15 Zn2 122.8(18) . . ?
C45 O16 La1 151(2) . . ?
O16 C45 O15 119(3) . . ?
O16 C45 C46 126(3) . . ?
O15 C45 C46 115(3) . . ?
C45 C46 H44 109.5 . . ?
C45 C46 H45 109.5 . . ?
H44 C46 H45 109.5 . . ?
C45 C46 H46 109.5 . . ?
H44 C46 H46 109.5 . . ?
H45 C46 H46 109.5 . . ?
C47 O17 Zn3 108(2) . . ?
O17 C47 O18 118(3) . . ?
O17 C47 C48 126(3) . . ?
O18 C47 C48 115(3) . . ?
C47 C48 H47 109.5 . . ?
C47 C48 H48 109.5 . . ?
H47 C48 H48 109.5 . . ?
C47 C48 H49 109.5 . . ?
H47 C48 H49 109.5 . . ?
H48 C48 H49 109.5 . . ?
C49 O19 H50 109.5 . . ?
O19 C49 H51 109.5 . . ?
O19 C49 H52 109.5 . . ?
H51 C49 H52 109.5 . . ?
O19 C49 H53 109.5 . . ?
H51 C49 H53 109.5 . . ?
H52 C49 H53 109.5 . . ?
O26 La2 O30 120.7(5) . . ?
O26 La2 O25 61.6(5) . . ?
O30 La2 O25 157.2(6) . . ?
O26 La2 O35 76.5(6) . . ?
O30 La2 O35 85.1(6) . . ?
O25 La2 O35 73.2(6) . . ?
O26 La2 O20 144.3(5) . . ?
O30 La2 O20 76.5(5) . . ?
O25 La2 O20 115.6(4) . . ?
O35 La2 O20 138.9(6) . . ?
O26 La2 O38 68.1(5) . . ?
O30 La2 O38 130.8(6) . . ?
O25 La2 O38 71.9(6) . . ?
O35 La2 O38 138.9(6) . . ?
O20 La2 O38 77.2(5) . . ?
O26 La2 O27 61.3(5) . . ?
O30 La2 O27 61.8(5) . . ?
O25 La2 O27 122.3(5) . . ?
O35 La2 O27 86.6(5) . . ?
O20 La2 O27 114.8(5) . . ?
O38 La2 O27 93.9(5) . . ?
O26 La2 O24 119.3(5) . . ?
O30 La2 O24 119.1(5) . . ?
O25 La2 O24 59.5(5) . . ?
O35 La2 O24 99.1(5) . . ?
O20 La2 O24 61.0(5) . . ?
O38 La2 O24 81.4(5) . . ?
O27 La2 O24 174.3(5) . . ?
O26 La2 O31 144.9(5) . . ?
O30 La2 O31 58.4(5) . . ?
O25 La2 O31 105.6(6) . . ?
O35 La2 O31 68.4(6) . . ?
O20 La2 O31 70.6(5) . . ?
O38 La2 O31 142.8(5) . . ?
O27 La2 O31 116.1(5) . . ?
O24 La2 O31 67.0(5) . . ?
O26 La2 Zn5 33.8(4) . . ?
O30 La2 Zn5 136.3(4) . . ?
O25 La2 Zn5 33.1(3) . . ?
O35 La2 Zn5 58.6(4) . . ?
O20 La2 Zn5 147.0(3) . . ?
O38 La2 Zn5 80.3(4) . . ?
O27 La2 Zn5 90.4(4) . . ?
O24 La2 Zn5 92.1(4) . . ?
O31 La2 Zn5 118.6(4) . . ?
O24 Zn4 O32 129.5(7) . . ?
O24 Zn4 O20 80.7(6) . . ?
O32 Zn4 O20 106.8(6) . . ?
O24 Zn4 N7 127.7(8) . . ?
O32 Zn4 N7 102.8(8) . . ?
O20 Zn4 N7 84.6(7) . . ?
O24 Zn4 N8 83.7(6) . . ?
O32 Zn4 N8 95.4(6) . . ?
O20 Zn4 N8 157.7(7) . . ?
N7 Zn4 N8 92.5(7) . . ?
O25 Zn5 O34 107.0(8) . . ?
O25 Zn5 O26 78.5(6) . . ?
O34 Zn5 O26 105.7(7) . . ?
O25 Zn5 N9 90.3(6) . . ?
O34 Zn5 N9 105.9(6) . . ?
O26 Zn5 N9 148.3(6) . . ?
O25 Zn5 N10 135.9(8) . . ?
O34 Zn5 N10 116.9(8) . . ?
O26 Zn5 N10 85.5(7) . . ?
N9 Zn5 N10 82.3(7) . . ?
O25 Zn5 La2 43.1(4) . . ?
O34 Zn5 La2 92.4(6) . . ?
O26 Zn5 La2 42.7(5) . . ?
N9 Zn5 La2 133.3(5) . . ?
N10 Zn5 La2 127.1(5) . . ?
O27 Zn6 O30 79.7(6) . . ?
O27 Zn6 O36 139.7(7) . . ?
O30 Zn6 O36 94.5(7) . . ?
O27 Zn6 N12 126.7(7) . . ?
O30 Zn6 N12 82.1(7) . . ?
O36 Zn6 N12 91.1(8) . . ?
O27 Zn6 N11 83.3(7) . . ?
O30 Zn6 N11 156.4(7) . . ?
O36 Zn6 N11 109.1(7) . . ?
N12 Zn6 N11 95.2(8) . . ?
O27 Zn6 O37 88.1(7) . . ?
O30 Zn6 O37 108.5(7) . . ?
O36 Zn6 O37 55.8(7) . . ?
N12 Zn6 O37 145.2(8) . . ?
N11 Zn6 O37 87.0(7) . . ?
C55 C50 C57 119(2) . . ?
C55 C50 C51 116(2) . . ?
C57 C50 C51 125(2) . . ?
O20 C51 C52 116(2) . . ?
O20 C51 C50 122.1(19) . . ?
C52 C51 C50 121(2) . . ?
C51 C52 C53 122(2) . . ?
C51 C52 O21 115(2) . . ?
C53 C52 O21 122(2) . . ?
C52 C53 C54 118(2) . . ?
C52 C53 H54 120.9 . . ?
C54 C53 H54 120.9 . . ?
C53 C54 C55 118(2) . . ?
C53 C54 H55 120.9 . . ?
C55 C54 H55 120.9 . . ?
C50 C55 C54 124(2) . . ?
C50 C55 H56 118.0 . . ?
C54 C55 H56 118.0 . . ?
C51 O20 Zn4 121.4(13) . . ?
C51 O20 La2 127.8(12) . . ?
Zn4 O20 La2 110.4(7) . . ?
C56 O21 C52 118.3(19) . . ?
O21 C56 H57 109.5 . . ?
O21 C56 H58 109.5 . . ?
H57 C56 H58 109.5 . . ?
O21 C56 H59 109.5 . . ?
H57 C56 H59 109.5 . . ?
H58 C56 H59 109.5 . . ?
N7 C57 C50 122(2) . . ?
N7 C57 H60 119.1 . . ?
C50 C57 H60 119.1 . . ?
C57 N7 O22 111(2) . . ?
C57 N7 Zn4 129.2(17) . . ?
O22 N7 Zn4 120.0(15) . . ?
C58 O22 N7 110.9(17) . . ?
O22 C58 C59 115(2) . . ?
O22 C58 H61 108.5 . . ?
C59 C58 H61 108.5 . . ?
O22 C58 H62 108.5 . . ?
C59 C58 H62 108.5 . . ?
H61 C58 H62 107.5 . . ?
O23 C59 C58 109(2) . . ?
O23 C59 H63 109.9 . . ?
C58 C59 H63 109.9 . . ?
O23 C59 H64 109.9 . . ?
C58 C59 H64 109.9 . . ?
H63 C59 H64 108.3 . . ?
N8 O23 C59 112.0(16) . . ?
C60 N8 O23 108.1(17) . . ?
C60 N8 Zn4 122.8(16) . . ?
O23 N8 Zn4 125.3(14) . . ?
N8 C60 C61 123(2) . . ?
N8 C60 H65 118.3 . . ?
C61 C60 H65 118.3 . . ?
C60 C61 C62 123(2) . . ?
C60 C61 C66 114(2) . . ?
C62 C61 C66 122(2) . . ?
O24 C62 C61 128(3) . . ?
O24 C62 C63 118.2(19) . . ?
C61 C62 C63 113(2) . . ?
O25 C63 C62 111.9(19) . . ?
O25 C63 C64 119.9(19) . . ?
C62 C63 C64 126.8(18) . . ?
C65 C64 C67 118.6(19) . . ?
C65 C64 C63 116.3(19) . . ?
C67 C64 C63 124.9(17) . . ?
C66 C65 C64 120(2) . . ?
C66 C65 H66 119.9 . . ?
C64 C65 H66 119.9 . . ?
C65 C66 C61 121(2) . . ?
C65 C66 H67 119.7 . . ?
C61 C66 H67 119.7 . . ?
C62 O24 Zn4 123.9(15) . . ?
C62 O24 La2 123.4(16) . . ?
Zn4 O24 La2 107.9(6) . . ?
C63 O25 Zn5 126.9(14) . . ?
C63 O25 La2 125.3(14) . . ?
Zn5 O25 La2 103.9(5) . . ?
N9 C67 C64 127(2) . . ?
N9 C67 H68 116.6 . . ?
C64 C67 H68 116.6 . . ?
C67 N9 C68 126.6(18) . . ?
C67 N9 Zn5 126.5(15) . . ?
C68 N9 Zn5 106.7(11) . . ?
C69 C68 N9 114.2(17) . . ?
C69 C68 C73 112.0(17) . . ?
N9 C68 C73 105.7(16) . . ?
C69 C68 H69 108.2 . . ?
N9 C68 H69 108.2 . . ?
C73 C68 H69 108.2 . . ?
C68 C69 C70 110.9(17) . . ?
C68 C69 H70 109.5 . . ?
C70 C69 H70 109.5 . . ?
C68 C69 H71 109.5 . . ?
C70 C69 H71 109.5 . . ?
H70 C69 H71 108.0 . . ?
C69 C70 C71 110.5(19) . . ?
C69 C70 H72 109.5 . . ?
C71 C70 H72 109.5 . . ?
C69 C70 H73 109.5 . . ?
C71 C70 H73 109.5 . . ?
H72 C70 H73 108.1 . . ?
C72 C71 C70 110(2) . . ?
C72 C71 H74 109.6 . . ?
C70 C71 H74 109.6 . . ?
C72 C71 H75 109.6 . . ?
C70 C71 H75 109.6 . . ?
H74 C71 H75 108.1 . . ?
C71 C72 C73 110.6(19) . . ?
C71 C72 H76 109.5 . . ?
C73 C72 H76 109.5 . . ?
C71 C72 H77 109.5 . . ?
C73 C72 H77 109.5 . . ?
H76 C72 H77 108.1 . . ?
N10 C73 C72 117.5(18) . . ?
N10 C73 C68 107.7(16) . . ?
C72 C73 C68 109.2(19) . . ?
N10 C73 H78 107.3 . . ?
C72 C73 H78 107.3 . . ?
C68 C73 H78 107.3 . . ?
C74 N10 C73 122(2) . . ?
C74 N10 Zn5 124.4(18) . . ?
C73 N10 Zn5 112.7(12) . . ?
N10 C74 C75 121(2) . . ?
N10 C74 H79 119.3 . . ?
C75 C74 H79 119.3 . . ?
C76 C75 C80 123(2) . . ?
C76 C75 C74 121.9(19) . . ?
C80 C75 C74 115(2) . . ?
O26 C76 C75 127(2) . . ?
O26 C76 C77 116(2) . . ?
C75 C76 C77 116.7(18) . . ?
O27 C77 C78 124(2) . . ?
O27 C77 C76 114.2(16) . . ?
C78 C77 C76 122(2) . . ?
C77 C78 C81 123(2) . . ?
C77 C78 C79 118(2) . . ?
C81 C78 C79 118.4(18) . . ?
C80 C79 C78 120(2) . . ?
C80 C79 H80 119.8 . . ?
C78 C79 H80 119.8 . . ?
C79 C80 C75 120(3) . . ?
C79 C80 H81 120.1 . . ?
C75 C80 H81 120.1 . . ?
C76 O26 Zn5 118.1(15) . . ?
C76 O26 La2 125.7(15) . . ?
Zn5 O26 La2 103.5(6) . . ?
C77 O27 Zn6 123.7(12) . . ?
C77 O27 La2 121.9(12) . . ?
Zn6 O27 La2 107.4(7) . . ?
N11 C81 C78 129(2) . . ?
N11 C81 H82 115.4 . . ?
C78 C81 H82 115.4 . . ?
C81 N11 O28 113.7(18) . . ?
C81 N11 Zn6 121.6(17) . . ?
O28 N11 Zn6 121.5(15) . . ?
C82 O28 N11 112.0(16) . . ?
C83 C82 O28 119(3) . . ?
C83 C82 H83 107.6 . . ?
O28 C82 H83 107.6 . . ?
C83 C82 H84 107.6 . . ?
O28 C82 H84 107.6 . . ?
H83 C82 H84 107.0 . . ?
O29 C83 C82 120(2) . . ?
O29 C83 H85 107.2 . . ?
C82 C83 H85 107.2 . . ?
O29 C83 H86 107.2 . . ?
C82 C83 H86 107.2 . . ?
H85 C83 H86 106.9 . . ?
C83 O29 N12 119(2) . . ?
C84 N12 O29 115(2) . . ?
C84 N12 Zn6 122(2) . . ?
O29 N12 Zn6 122.3(16) . . ?
N12 C84 C85 131(3) . . ?
N12 C84 H87 114.4 . . ?
C85 C84 H87 114.4 . . ?
C90 C85 C86 129(2) . . ?
C90 C85 C84 116(3) . . ?
C86 C85 C84 115(2) . . ?
O30 C86 C87 121(3) . . ?
O30 C86 C85 127(2) . . ?
C87 C86 C85 111(3) . . ?
C88 C87 C86 125(3) . . ?
C88 C87 O31 124(2) . . ?
C86 C87 O31 111(2) . . ?
C87 C88 C89 124(2) . . ?
C87 C88 H88 118.0 . . ?
C89 C88 H88 118.0 . . ?
C88 C89 C90 112(2) . . ?
C88 C89 H89 123.9 . . ?
C90 C89 H89 123.9 . . ?
C85 C90 C89 117(3) . . ?
C85 C90 H90 121.4 . . ?
C89 C90 H90 121.4 . . ?
C86 O30 Zn6 123.1(15) . . ?
C86 O30 La2 126.3(14) . . ?
Zn6 O30 La2 110.5(8) . . ?
C91 O31 C87 120(2) . . ?
C91 O31 La2 125.1(17) . . ?
C87 O31 La2 113.5(13) . . ?
O31 C91 H91 109.5 . . ?
O31 C91 H92 109.5 . . ?
H91 C91 H92 109.5 . . ?
O31 C91 H93 109.5 . . ?
H91 C91 H93 109.5 . . ?
H92 C91 H93 109.5 . . ?
C92 O32 Zn4 112.8(15) . . ?
O32 C92 O33 132(2) . . ?
O32 C92 C93 114(2) . . ?
O33 C92 C93 113(2) . . ?
C92 C93 H94 109.5 . . ?
C92 C93 H95 109.5 . . ?
H94 C93 H95 109.5 . . ?
C92 C93 H96 109.5 . . ?
H94 C93 H96 109.5 . . ?
H95 C93 H96 109.5 . . ?
C94 O34 Zn5 114.8(18) . . ?
C94 O35 La2 141.0(18) . . ?
O34 C94 O35 132(3) . . ?
O34 C94 C95 117(3) . . ?
O35 C94 C95 111(3) . . ?
C94 C95 H97 109.5 . . ?
C94 C95 H98 109.5 . . ?
H97 C95 H98 109.5 . . ?
C94 C95 H99 109.5 . . ?
H97 C95 H99 109.5 . . ?
H98 C95 H99 109.5 . . ?
C96 O36 Zn6 94.0(18) . . ?
C96 O37 Zn6 86(2) . . ?
O37 C96 O36 124(3) . . ?
O37 C96 C97 124(3) . . ?
O36 C96 C97 112(3) . . ?
C96 C97 H100 109.5 . . ?
C96 C97 H101 109.5 . . ?
H100 C97 H101 109.5 . . ?
C96 C97 H102 109.5 . . ?
H100 C97 H102 109.5 . . ?
H101 C97 H102 109.5 . . ?
La2 O38 H103 116(9) . . ?
La2 O38 H104 117(2) . . ?
H103 O38 H104 122(5) . . ?
Cl2 C98 Cl1 122(3) . . ?
Cl2 C98 Cl3 104(2) . . ?
Cl1 C98 Cl3 102(2) . . ?
Cl2 C98 H105 109.3 . . ?
Cl1 C98 H105 109.3 . . ?
Cl3 C98 H105 109.3 . . ?
C99 Cl4 C100 32.4(5) . . ?
Cl6 C99 Cl5 112.71(10) . . ?
Cl6 C99 Cl4 112.68(10) . . ?
Cl5 C99 Cl4 112.65(10) . . ?
Cl6 C99 H106 106.0 . . ?
Cl5 C99 H106 106.0 . . ?
Cl4 C99 H106 106.0 . . ?
Cl8 C100 Cl7 112.67(10) . . ?
Cl8 C100 Cl4 112.67(10) . . ?
Cl7 C100 Cl4 112.68(10) . . ?
Cl8 C100 H107 106.0 . . ?
Cl7 C100 H107 106.0 . . ?
Cl4 C100 H107 106.0 . . ?

loop_
_geom_bond_atom_site_label_1
_geom_bond_atom_site_label_2
_geom_bond_distance
_geom_bond_site_symmetry_2
_geom_bond_publ_flag
La1 O7 2.489(17) . ?
La1 O11 2.493(16) . ?
La1 O16 2.497(19) . ?
La1 O6 2.569(14) . ?
La1 O1 2.569(16) . ?
La1 O8 2.575(13) . ?
La1 O5 2.656(13) . ?
La1 O12 2.773(19) . ?
La1 Zn2 3.581(4) . ?
Zn1 O5 1.962(17) . ?
Zn1 O13 1.981(16) . ?
Zn1 N1 2.05(2) . ?
Zn1 O1 2.054(13) . ?
Zn1 N2 2.231(17) . ?
Zn2 O15 1.928(17) . ?
Zn2 O7 1.999(16) . ?
Zn2 O6 2.013(15) . ?
Zn2 N4 2.07(2) . ?
Zn2 N3 2.075(17) . ?
Zn3 O8 1.933(17) . ?
Zn3 O17 2.033(18) . ?
Zn3 N6 2.07(2) . ?
Zn3 O11 2.073(14) . ?
Zn3 N5 2.076(18) . ?
C1 C2 1.37(3) . ?
C1 C6 1.42(3) . ?
C1 C8 1.48(3) . ?
C2 O1 1.30(3) . ?
C2 C3 1.47(3) . ?
C3 O2 1.33(3) . ?
C3 C4 1.37(4) . ?
C4 C5 1.33(4) . ?
C4 H1 0.9500 . ?
C5 C6 1.35(3) . ?
C5 H2 0.9500 . ?
C6 H3 0.9500 . ?
O2 C7 1.47(3) . ?
C7 H4 0.9800 . ?
C7 H5 0.9800 . ?
C7 H6 0.9800 . ?
C8 N1 1.30(3) . ?
C8 H7 0.9500 . ?
N1 O3 1.45(2) . ?
O3 C9 1.44(3) . ?
C9 C10 1.48(4) . ?
C9 H8 0.9900 . ?
C9 H9 0.9900 . ?
C10 O4 1.37(3) . ?
C10 H10 0.9900 . ?
C10 H11 0.9900 . ?
O4 N2 1.39(2) . ?
N2 C11 1.30(3) . ?
C11 C12 1.51(4) . ?
C11 H12 0.9500 . ?
C12 C17 1.34(3) . ?
C12 C13 1.40(3) . ?
C13 O5 1.36(3) . ?
C13 C14 1.48(3) . ?
C14 O6 1.22(2) . ?
C14 C15 1.38(3) . ?
C15 C16 1.42(3) . ?
C15 C18 1.42(3) . ?
C16 C17 1.34(3) . ?
C16 H13 0.9500 . ?
C17 H14 0.9500 . ?
C18 N3 1.32(2) . ?
C18 H15 0.9500 . ?
N3 C19 1.45(2) . ?
C19 C20 1.51(3) . ?
C19 C24 1.55(3) . ?
C19 H16 1.0000 . ?
C20 C21 1.53(3) . ?
C20 H17 0.9900 . ?
C20 H18 0.9900 . ?
C21 C22 1.56(3) . ?
C21 H19 0.9900 . ?
C21 H20 0.9900 . ?
C22 C23 1.54(4) . ?
C22 H21 0.9900 . ?
C22 H22 0.9900 . ?
C23 C24 1.55(3) . ?
C23 H23 0.9900 . ?
C23 H24 0.9900 . ?
C24 N4 1.47(3) . ?
C24 H25 1.0000 . ?
N4 C25 1.30(3) . ?
C25 C26 1.36(3) . ?
C25 H26 0.9500 . ?
C26 C31 1.44(3) . ?
C26 C27 1.47(3) . ?
C27 O7 1.34(2) . ?
C27 C28 1.42(3) . ?
C28 O8 1.34(3) . ?
C28 C29 1.45(3) . ?
C29 C30 1.38(3) . ?
C29 C32 1.47(3) . ?
C30 C31 1.35(3) . ?
C30 H27 0.9500 . ?
C31 H28 0.9500 . ?
C32 N5 1.40(3) . ?
C32 H29 0.9500 . ?
N5 O9 1.43(2) . ?
O9 C33 1.39(3) . ?
C33 C34 1.57(4) . ?
C33 H30 0.9900 . ?
C33 H31 0.9900 . ?
C34 O10 1.53(3) . ?
C34 H32 0.9900 . ?
C34 H33 0.9900 . ?
O10 N6 1.57(3) . ?
N6 C35 1.37(3) . ?
C35 C36 1.41(4) . ?
C35 H34 0.9500 . ?
C36 C37 1.35(4) . ?
C36 C41 1.50(4) . ?
C37 O11 1.34(3) . ?
C37 C38 1.43(3) . ?
C38 O12 1.34(3) . ?
C38 C39 1.47(4) . ?
C39 C40 1.38(4) . ?
C39 H35 0.9500 . ?
C40 C41 1.25(3) . ?
C40 H36 0.9500 . ?
C41 H37 0.9500 . ?
O12 C42 1.45(3) . ?
C42 H38 0.9800 . ?
C42 H39 0.9800 . ?
C42 H40 0.9800 . ?
O13 C43 1.38(3) . ?
O14 C43 1.20(3) . ?
C43 C44 1.39(3) . ?
C44 H41 0.9800 . ?
C44 H42 0.9800 . ?
C44 H43 0.9800 . ?
O15 C45 1.32(3) . ?
O16 C45 1.23(3) . ?
C45 C46 1.53(4) . ?
C46 H44 0.9800 . ?
C46 H45 0.9800 . ?
C46 H46 0.9800 . ?
O17 C47 1.17(3) . ?
O18 C47 1.40(4) . ?
C47 C48 1.50(4) . ?
C48 H47 0.9800 . ?
C48 H48 0.9800 . ?
C48 H49 0.9800 . ?
O19 C49 1.41(3) . ?
O19 H50 0.8400 . ?
C49 H51 0.9800 . ?
C49 H52 0.9800 . ?
C49 H53 0.9800 . ?
La2 O26 2.470(17) . ?
La2 O30 2.478(16) . ?
La2 O25 2.490(14) . ?
La2 O35 2.496(18) . ?
La2 O20 2.514(16) . ?
La2 O38 2.557(17) . ?
La2 O27 2.585(13) . ?
La2 O24 2.645(13) . ?
La2 O31 2.790(18) . ?
La2 Zn5 3.540(4) . ?
Zn4 O24 1.986(17) . ?
Zn4 O32 1.990(17) . ?
Zn4 O20 2.061(13) . ?
Zn4 N7 2.08(2) . ?
Zn4 N8 2.189(18) . ?
Zn5 O25 1.989(15) . ?
Zn5 O34 2.007(17) . ?
Zn5 O26 2.024(17) . ?
Zn5 N9 2.055(17) . ?
Zn5 N10 2.08(2) . ?
Zn6 O27 2.016(17) . ?
Zn6 O30 2.044(14) . ?
Zn6 O36 2.145(18) . ?
Zn6 N12 2.18(2) . ?
Zn6 N11 2.228(18) . ?
Zn6 O37 2.44(2) . ?
C50 C55 1.38(3) . ?
C50 C57 1.43(3) . ?
C50 C51 1.45(3) . ?
C51 O20 1.37(3) . ?
C51 C52 1.38(3) . ?
C52 C53 1.40(3) . ?
C52 O21 1.43(3) . ?
C53 C54 1.42(4) . ?
C53 H54 0.9500 . ?
C54 C55 1.43(3) . ?
C54 H55 0.9500 . ?
C55 H56 0.9500 . ?
O21 C56 1.41(3) . ?
C56 H57 0.9800 . ?
C56 H58 0.9800 . ?
C56 H59 0.9800 . ?
C57 N7 1.29(3) . ?
C57 H60 0.9500 . ?
N7 O22 1.47(2) . ?
O22 C58 1.43(3) . ?
C58 C59 1.54(4) . ?
C58 H61 0.9900 . ?
C58 H62 0.9900 . ?
C59 O23 1.49(3) . ?
C59 H63 0.9900 . ?
C59 H64 0.9900 . ?
O23 N8 1.46(2) . ?
N8 C60 1.29(3) . ?
C60 C61 1.37(3) . ?
C60 H65 0.9500 . ?
C61 C62 1.42(3) . ?
C61 C66 1.49(3) . ?
C62 O24 1.23(3) . ?
C62 C63 1.43(4) . ?
C63 O25 1.40(2) . ?
C63 C64 1.46(3) . ?
C64 C65 1.42(3) . ?
C64 C67 1.44(3) . ?
C65 C66 1.40(3) . ?
C65 H66 0.9500 . ?
C66 H67 0.9500 . ?
C67 N9 1.26(2) . ?
C67 H68 0.9500 . ?
N9 C68 1.52(2) . ?
C68 C69 1.50(3) . ?
C68 C73 1.57(3) . ?
C68 H69 1.0000 . ?
C69 C70 1.55(3) . ?
C69 H70 0.9900 . ?
C69 H71 0.9900 . ?
C70 C71 1.56(3) . ?
C70 H72 0.9900 . ?
C70 H73 0.9900 . ?
C71 C72 1.50(4) . ?
C71 H74 0.9900 . ?
C71 H75 0.9900 . ?
C72 C73 1.56(3) . ?
C72 H76 0.9900 . ?
C72 H77 0.9900 . ?
C73 N10 1.47(3) . ?
C73 H78 1.0000 . ?
N10 C74 1.29(3) . ?
C74 C75 1.54(3) . ?
C74 H79 0.9500 . ?
C75 C76 1.36(3) . ?
C75 C80 1.39(3) . ?
C76 O26 1.31(2) . ?
C76 C77 1.45(3) . ?
C77 O27 1.33(3) . ?
C77 C78 1.38(3) . ?
C78 C81 1.41(3) . ?
C78 C79 1.43(3) . ?
C79 C80 1.36(3) . ?
C79 H80 0.9500 . ?
C80 H81 0.9500 . ?
C81 N11 1.17(3) . ?
C81 H82 0.9500 . ?
N11 O28 1.47(2) . ?
O28 C82 1.45(3) . ?
C82 C83 1.42(4) . ?
C82 H83 0.9900 . ?
C82 H84 0.9900 . ?
C83 O29 1.32(3) . ?
C83 H85 0.9900 . ?
C83 H86 0.9900 . ?
O29 N12 1.34(2) . ?
N12 C84 1.20(3) . ?
C84 C85 1.49(3) . ?
C84 H87 0.9500 . ?
C85 C90 1.31(4) . ?
C85 C86 1.45(4) . ?
C86 O30 1.27(3) . ?
C86 C87 1.39(3) . ?
C87 C88 1.33(3) . ?
C87 O31 1.44(3) . ?
C88 C89 1.44(4) . ?
C88 H88 0.9500 . ?
C89 C90 1.53(4) . ?
C89 H89 0.9500 . ?
C90 H90 0.9500 . ?
O31 C91 1.43(3) . ?
C91 H91 0.9800 . ?
C91 H92 0.9800 . ?
C91 H93 0.9800 . ?
O32 C92 1.17(3) . ?
O33 C92 1.28(3) . ?
C92 C93 1.62(3) . ?
C93 H94 0.9800 . ?
C93 H95 0.9800 . ?
C93 H96 0.9800 . ?
O34 C94 1.26(3) . ?
O35 C94 1.30(3) . ?
C94 C95 1.53(4) . ?
C95 H97 0.9800 . ?
C95 H98 0.9800 . ?
C95 H99 0.9800 . ?
O36 C96 1.35(3) . ?
O37 C96 1.10(3) . ?
C96 C97 1.54(4) . ?
C97 H100 0.9800 . ?
C97 H101 0.9800 . ?
C97 H102 0.9800 . ?
O38 H103 0.83(3) . ?
O38 H104 0.82(3) . ?
Cl1 C98 1.67(4) . ?
Cl2 C98 1.56(4) . ?
Cl3 C98 1.93(4) . ?
C98 H105 1.0000 . ?
Cl4 C99 1.7300(11) . ?
Cl4 C100 1.7302(11) . ?
Cl5 C99 1.7300(11) . ?
Cl6 C99 1.7300(11) . ?
C99 H106 1.0000 . ?
Cl7 C100 1.7301(11) . ?
Cl8 C100 1.7301(11) . ?
C100 H107 1.0000 . ?

loop_
_geom_torsion_atom_site_label_1
_geom_torsion_atom_site_label_2
_geom_torsion_atom_site_label_3
_geom_torsion_atom_site_label_4
_geom_torsion
_geom_torsion_site_symmetry_1
_geom_torsion_site_symmetry_2
_geom_torsion_site_symmetry_3
_geom_torsion_site_symmetry_4
_geom_torsion_publ_flag
O7 La1 Zn2 O15 107.3(8) . . . . ?
O11 La1 Zn2 O15 39.9(7) . . . . ?
O16 La1 Zn2 O15 -2.6(6) . . . . ?
O6 La1 Zn2 O15 -107.8(10) . . . . ?
O1 La1 Zn2 O15 -136.9(8) . . . . ?
O8 La1 Zn2 O15 84.8(6) . . . . ?
O5 La1 Zn2 O15 -101.7(6) . . . . ?
O12 La1 Zn2 O15 -35.5(6) . . . . ?
O11 La1 Zn2 O7 -67.4(9) . . . . ?
O16 La1 Zn2 O7 -109.9(8) . . . . ?
O6 La1 Zn2 O7 144.8(11) . . . . ?
O1 La1 Zn2 O7 115.8(9) . . . . ?
O8 La1 Zn2 O7 -22.5(8) . . . . ?
O5 La1 Zn2 O7 151.0(7) . . . . ?
O12 La1 Zn2 O7 -142.8(8) . . . . ?
O7 La1 Zn2 O6 -144.8(11) . . . . ?
O11 La1 Zn2 O6 147.7(10) . . . . ?
O16 La1 Zn2 O6 105.3(10) . . . . ?
O1 La1 Zn2 O6 -29.0(11) . . . . ?
O8 La1 Zn2 O6 -167.3(9) . . . . ?
O5 La1 Zn2 O6 6.2(9) . . . . ?
O12 La1 Zn2 O6 72.3(9) . . . . ?
O7 La1 Zn2 N4 -9.9(10) . . . . ?
O11 La1 Zn2 N4 -77.3(9) . . . . ?
O16 La1 Zn2 N4 -119.8(8) . . . . ?
O6 La1 Zn2 N4 135.0(11) . . . . ?
O1 La1 Zn2 N4 105.9(9) . . . . ?
O8 La1 Zn2 N4 -32.4(8) . . . . ?
O5 La1 Zn2 N4 141.2(8) . . . . ?
O12 La1 Zn2 N4 -152.7(8) . . . . ?
O7 La1 Zn2 N3 -124.5(9) . . . . ?
O11 La1 Zn2 N3 168.1(8) . . . . ?
O16 La1 Zn2 N3 125.6(7) . . . . ?
O6 La1 Zn2 N3 20.3(10) . . . . ?
O1 La1 Zn2 N3 -8.7(9) . . . . ?
O8 La1 Zn2 N3 -147.0(7) . . . . ?
O5 La1 Zn2 N3 26.5(7) . . . . ?
O12 La1 Zn2 N3 92.7(7) . . . . ?
C6 C1 C2 O1 175(2) . . . . ?
C8 C1 C2 O1 5(3) . . . . ?
C6 C1 C2 C3 -2(3) . . . . ?
C8 C1 C2 C3 -172.2(18) . . . . ?
O1 C2 C3 O2 -7(3) . . . . ?
C1 C2 C3 O2 170.9(19) . . . . ?
O1 C2 C3 C4 -171(2) . . . . ?
C1 C2 C3 C4 7(3) . . . . ?
O2 C3 C4 C5 -169(3) . . . . ?
C2 C3 C4 C5 -9(4) . . . . ?
C3 C4 C5 C6 6(4) . . . . ?
C4 C5 C6 C1 0(4) . . . . ?
C2 C1 C6 C5 -1(3) . . . . ?
C8 C1 C6 C5 169(2) . . . . ?
C1 C2 O1 Zn1 36(3) . . . . ?
C3 C2 O1 Zn1 -146.7(15) . . . . ?
C1 C2 O1 La1 -132.9(18) . . . . ?
C3 C2 O1 La1 45(3) . . . . ?
O5 Zn1 O1 C2 -171.7(17) . . . . ?
O13 Zn1 O1 C2 65.5(18) . . . . ?
N1 Zn1 O1 C2 -42.1(17) . . . . ?
N2 Zn1 O1 C2 -121(3) . . . . ?
O5 Zn1 O1 La1 -1.2(7) . . . . ?
O13 Zn1 O1 La1 -124.0(7) . . . . ?
N1 Zn1 O1 La1 128.4(8) . . . . ?
N2 Zn1 O1 La1 49(3) . . . . ?
O7 La1 O1 C2 -87.8(19) . . . . ?
O11 La1 O1 C2 34.4(17) . . . . ?
O16 La1 O1 C2 106.7(18) . . . . ?
O6 La1 O1 C2 -164.9(17) . . . . ?
O8 La1 O1 C2 -14.3(19) . . . . ?
O5 La1 O1 C2 170.9(19) . . . . ?
O12 La1 O1 C2 95.3(18) . . . . ?
Zn2 La1 O1 C2 -147.8(15) . . . . ?
O7 La1 O1 Zn1 102.3(9) . . . . ?
O11 La1 O1 Zn1 -135.4(8) . . . . ?
O16 La1 O1 Zn1 -63.1(11) . . . . ?
O6 La1 O1 Zn1 25.3(9) . . . . ?
O8 La1 O1 Zn1 175.9(6) . . . . ?
O5 La1 O1 Zn1 1.0(6) . . . . ?
O12 La1 O1 Zn1 -74.5(7) . . . . ?
Zn2 La1 O1 Zn1 42.4(10) . . . . ?
C4 C3 O2 C7 -20(4) . . . . ?
C2 C3 O2 C7 178.9(17) . . . . ?
C2 C1 C8 N1 -27(3) . . . . ?
C6 C1 C8 N1 162(2) . . . . ?
C1 C8 N1 O3 178.8(18) . . . . ?
C1 C8 N1 Zn1 4(3) . . . . ?
O5 Zn1 N1 C8 98(2) . . . . ?
O13 Zn1 N1 C8 -79(2) . . . . ?
O1 Zn1 N1 C8 23(2) . . . . ?
N2 Zn1 N1 C8 -172(2) . . . . ?
O5 Zn1 N1 O3 -75.7(16) . . . . ?
O13 Zn1 N1 O3 106.9(15) . . . . ?
O1 Zn1 N1 O3 -150.9(16) . . . . ?
N2 Zn1 N1 O3 13.6(16) . . . . ?
C8 N1 O3 C9 103(2) . . . . ?
Zn1 N1 O3 C9 -82(2) . . . . ?
N1 O3 C9 C10 59(3) . . . . ?
O3 C9 C10 O4 52(3) . . . . ?
C9 C10 O4 N2 -88(3) . . . . ?
C10 O4 N2 C11 -165(2) . . . . ?
C10 O4 N2 Zn1 9(3) . . . . ?
O5 Zn1 N2 C11 -24.0(19) . . . . ?
O13 Zn1 N2 C11 99.6(19) . . . . ?
N1 Zn1 N2 C11 -151.8(19) . . . . ?
O1 Zn1 N2 C11 -74(3) . . . . ?
O5 Zn1 N2 O4 162.2(18) . . . . ?
O13 Zn1 N2 O4 -74.2(18) . . . . ?
N1 Zn1 N2 O4 34.4(18) . . . . ?
O1 Zn1 N2 O4 113(3) . . . . ?
O4 N2 C11 C12 178(2) . . . . ?
Zn1 N2 C11 C12 3(3) . . . . ?
N2 C11 C12 C17 -162(2) . . . . ?
N2 C11 C12 C13 23(4) . . . . ?
C17 C12 C13 O5 169(2) . . . . ?
C11 C12 C13 O5 -17(4) . . . . ?
C17 C12 C13 C14 7(4) . . . . ?
C11 C12 C13 C14 -178(2) . . . . ?
O5 C13 C14 O6 16(3) . . . . ?
C12 C13 C14 O6 179(2) . . . . ?
O5 C13 C14 C15 -171.3(19) . . . . ?
C12 C13 C14 C15 -8(3) . . . . ?
O6 C14 C15 C16 173(3) . . . . ?
C13 C14 C15 C16 1(3) . . . . ?
O6 C14 C15 C18 -10(4) . . . . ?
C13 C14 C15 C18 178(2) . . . . ?
C14 C15 C16 C17 7(3) . . . . ?
C18 C15 C16 C17 -170(2) . . . . ?
C15 C16 C17 C12 -9(3) . . . . ?
C13 C12 C17 C16 2(4) . . . . ?
C11 C12 C17 C16 -173(2) . . . . ?
C12 C13 O5 Zn1 -19(3) . . . . ?
C14 C13 O5 Zn1 144.0(17) . . . . ?
C12 C13 O5 La1 -177.2(18) . . . . ?
C14 C13 O5 La1 -15(3) . . . . ?
O13 Zn1 O5 C13 -58(2) . . . . ?
N1 Zn1 O5 C13 124.6(18) . . . . ?
O1 Zn1 O5 C13 -159.4(19) . . . . ?
N2 Zn1 O5 C13 32.7(19) . . . . ?
O13 Zn1 O5 La1 102.2(8) . . . . ?
N1 Zn1 O5 La1 -74.8(10) . . . . ?
O1 Zn1 O5 La1 1.2(7) . . . . ?
N2 Zn1 O5 La1 -166.8(8) . . . . ?
O7 La1 O5 C13 20.7(17) . . . . ?
O11 La1 O5 C13 -149.0(15) . . . . ?
O16 La1 O5 C13 -52.8(17) . . . . ?
O6 La1 O5 C13 7.1(16) . . . . ?
O1 La1 O5 C13 161.3(17) . . . . ?
O12 La1 O5 C13 -119.2(17) . . . . ?
Zn2 La1 O5 C13 3.2(16) . . . . ?
O7 La1 O5 Zn1 -141.7(7) . . . . ?
O11 La1 O5 Zn1 48.6(9) . . . . ?
O16 La1 O5 Zn1 144.8(7) . . . . ?
O6 La1 O5 Zn1 -155.3(10) . . . . ?
O1 La1 O5 Zn1 -1.1(6) . . . . ?
O12 La1 O5 Zn1 78.4(8) . . . . ?
Zn2 La1 O5 Zn1 -159.3(6) . . . . ?
C15 C14 O6 Zn2 -8(4) . . . . ?
C13 C14 O6 Zn2 163.7(17) . . . . ?
C15 C14 O6 La1 177.8(18) . . . . ?
C13 C14 O6 La1 -11(3) . . . . ?
O15 Zn2 O6 C14 -99(2) . . . . ?
O7 Zn2 O6 C14 162(2) . . . . ?
N4 Zn2 O6 C14 87(3) . . . . ?
N3 Zn2 O6 C14 20(2) . . . . ?
La1 Zn2 O6 C14 -176(3) . . . . ?
O15 Zn2 O6 La1 77.0(8) . . . . ?
O7 Zn2 O6 La1 -23.0(7) . . . . ?
N4 Zn2 O6 La1 -97.9(12) . . . . ?
N3 Zn2 O6 La1 -164.3(8) . . . . ?
O7 La1 O6 C14 -164(2) . . . . ?
O11 La1 O6 C14 93(2) . . . . ?
O16 La1 O6 C14 117(2) . . . . ?
O1 La1 O6 C14 -22(2) . . . . ?
O8 La1 O6 C14 -169(2) . . . . ?
O5 La1 O6 C14 3(2) . . . . ?
O12 La1 O6 C14 54(2) . . . . ?
Zn2 La1 O6 C14 175(3) . . . . ?
O7 La1 O6 Zn2 20.5(7) . . . . ?
O11 La1 O6 Zn2 -82.1(16) . . . . ?
O16 La1 O6 Zn2 -58.6(8) . . . . ?
O1 La1 O6 Zn2 162.5(6) . . . . ?
O8 La1 O6 Zn2 15.3(11) . . . . ?
O5 La1 O6 Zn2 -172.8(11) . . . . ?
O12 La1 O6 Zn2 -121.3(7) . . . . ?
C14 C15 C18 N3 5(3) . . . . ?
C16 C15 C18 N3 -177(2) . . . . ?
C15 C18 N3 C19 -160(2) . . . . ?
C15 C18 N3 Zn2 15(3) . . . . ?
O15 Zn2 N3 C18 79.5(17) . . . . ?
O7 Zn2 N3 C18 -95.5(18) . . . . ?
O6 Zn2 N3 C18 -22.7(17) . . . . ?
N4 Zn2 N3 C18 -172.5(17) . . . . ?
La1 Zn2 N3 C18 -36.9(18) . . . . ?
O15 Zn2 N3 C19 -105.2(14) . . . . ?
O7 Zn2 N3 C19 79.8(17) . . . . ?
O6 Zn2 N3 C19 152.6(14) . . . . ?
N4 Zn2 N3 C19 2.8(13) . . . . ?
La1 Zn2 N3 C19 138.4(12) . . . . ?
C18 N3 C19 C20 -38(3) . . . . ?
Zn2 N3 C19 C20 146.4(15) . . . . ?
C18 N3 C19 C24 -165.3(18) . . . . ?
Zn2 N3 C19 C24 19.2(19) . . . . ?
N3 C19 C20 C21 173.8(16) . . . . ?
C24 C19 C20 C21 -60(2) . . . . ?
C19 C20 C21 C22 59(2) . . . . ?
C20 C21 C22 C23 -61(2) . . . . ?
C21 C22 C23 C24 63(2) . . . . ?
N3 C19 C24 N4 -40(2) . . . . ?
C20 C19 C24 N4 -171.9(17) . . . . ?
N3 C19 C24 C23 -166.6(18) . . . . ?
C20 C19 C24 C23 61(2) . . . . ?
C22 C23 C24 N4 174.5(18) . . . . ?
C22 C23 C24 C19 -62(2) . . . . ?
C19 C24 N4 C25 -138(2) . . . . ?
C23 C24 N4 C25 -15(3) . . . . ?
C19 C24 N4 Zn2 42.7(19) . . . . ?
C23 C24 N4 Zn2 165.6(15) . . . . ?
O15 Zn2 N4 C25 -88(2) . . . . ?
O7 Zn2 N4 C25 14(2) . . . . ?
O6 Zn2 N4 C25 87(2) . . . . ?
N3 Zn2 N4 C25 155(2) . . . . ?
La1 Zn2 N4 C25 21(2) . . . . ?
O15 Zn2 N4 C24 91.7(14) . . . . ?
O7 Zn2 N4 C24 -166.4(14) . . . . ?
O6 Zn2 N4 C24 -93.5(17) . . . . ?
N3 Zn2 N4 C24 -25.5(13) . . . . ?
La1 Zn2 N4 C24 -159.8(10) . . . . ?
C24 N4 C25 C26 -175(2) . . . . ?
Zn2 N4 C25 C26 4(4) . . . . ?
N4 C25 C26 C31 167(2) . . . . ?
N4 C25 C26 C27 -16(4) . . . . ?
C25 C26 C27 O7 -1(4) . . . . ?
C31 C26 C27 O7 177(2) . . . . ?
C25 C26 C27 C28 177(3) . . . . ?
C31 C26 C27 C28 -6(4) . . . . ?
O7 C27 C28 O8 1(3) . . . . ?
C26 C27 C28 O8 -177(2) . . . . ?
O7 C27 C28 C29 180(2) . . . . ?
C26 C27 C28 C29 2(4) . . . . ?
O8 C28 C29 C30 179(2) . . . . ?
C27 C28 C29 C30 0(3) . . . . ?
O8 C28 C29 C32 -4(4) . . . . ?
C27 C28 C29 C32 177(2) . . . . ?
C28 C29 C30 C31 3(4) . . . . ?
C32 C29 C30 C31 -175(2) . . . . ?
C29 C30 C31 C26 -7(4) . . . . ?
C25 C26 C31 C30 -174(3) . . . . ?
C27 C26 C31 C30 8(3) . . . . ?
C28 C27 O7 Zn2 -150.5(17) . . . . ?
C26 C27 O7 Zn2 27(3) . . . . ?
C28 C27 O7 La1 3(3) . . . . ?
C26 C27 O7 La1 -178.7(17) . . . . ?
O15 Zn2 O7 C27 81.3(19) . . . . ?
O6 Zn2 O7 C27 -178(2) . . . . ?
N4 Zn2 O7 C27 -29.2(19) . . . . ?
N3 Zn2 O7 C27 -103(2) . . . . ?
La1 Zn2 O7 C27 158(2) . . . . ?
O15 Zn2 O7 La1 -76.9(8) . . . . ?
O6 Zn2 O7 La1 24.1(7) . . . . ?
N4 Zn2 O7 La1 172.5(7) . . . . ?
N3 Zn2 O7 La1 98.6(11) . . . . ?
O11 La1 O7 C27 -22(2) . . . . ?
O16 La1 O7 C27 -102.6(19) . . . . ?
O6 La1 O7 C27 -179(2) . . . . ?
O1 La1 O7 C27 87(2) . . . . ?
O8 La1 O7 C27 -3.8(17) . . . . ?
O5 La1 O7 C27 168.0(17) . . . . ?
O12 La1 O7 C27 -98.2(19) . . . . ?
Zn2 La1 O7 C27 -158(2) . . . . ?
O11 La1 O7 Zn2 135.6(6) . . . . ?
O16 La1 O7 Zn2 55.4(6) . . . . ?
O6 La1 O7 Zn2 -20.9(6) . . . . ?
O1 La1 O7 Zn2 -115.2(8) . . . . ?
O8 La1 O7 Zn2 154.2(9) . . . . ?
O5 La1 O7 Zn2 -34.0(9) . . . . ?
O12 La1 O7 Zn2 59.8(10) . . . . ?
C27 C28 O8 Zn3 152.9(17) . . . . ?
C29 C28 O8 Zn3 -26(3) . . . . ?
C27 C28 O8 La1 -4(3) . . . . ?
C29 C28 O8 La1 176.9(17) . . . . ?
O17 Zn3 O8 C28 -77(2) . . . . ?
N6 Zn3 O8 C28 125.7(19) . . . . ?
O11 Zn3 O8 C28 -164.6(19) . . . . ?
N5 Zn3 O8 C28 32.0(19) . . . . ?
O17 Zn3 O8 La1 81.8(11) . . . . ?
N6 Zn3 O8 La1 -75.2(11) . . . . ?
O11 Zn3 O8 La1 -5.6(7) . . . . ?
N5 Zn3 O8 La1 -169.0(8) . . . . ?
O7 La1 O8 C28 3.9(15) . . . . ?
O11 La1 O8 C28 165.4(18) . . . . ?
O16 La1 O8 C28 73.4(17) . . . . ?
O6 La1 O8 C28 9.1(19) . . . . ?
O1 La1 O8 C28 -138.5(16) . . . . ?
O12 La1 O8 C28 142.5(16) . . . . ?
Zn2 La1 O8 C28 17.4(16) . . . . ?
O7 La1 O8 Zn3 -156.3(10) . . . . ?
O11 La1 O8 Zn3 5.2(7) . . . . ?
O16 La1 O8 Zn3 -86.8(8) . . . . ?
O6 La1 O8 Zn3 -151.1(7) . . . . ?
O1 La1 O8 Zn3 61.3(9) . . . . ?
O12 La1 O8 Zn3 -17.7(10) . . . . ?
Zn2 La1 O8 Zn3 -142.8(7) . . . . ?
C30 C29 C32 N5 -167(2) . . . . ?
C28 C29 C32 N5 15(3) . . . . ?
C29 C32 N5 O9 177.7(19) . . . . ?
C29 C32 N5 Zn3 2(3) . . . . ?
O8 Zn3 N5 C32 -20.3(17) . . . . ?
O17 Zn3 N5 C32 117.0(17) . . . . ?
N6 Zn3 N5 C32 -152.8(17) . . . . ?
O11 Zn3 N5 C32 -78(3) . . . . ?
O8 Zn3 N5 O9 164.8(18) . . . . ?
O17 Zn3 N5 O9 -57.9(19) . . . . ?
N6 Zn3 N5 O9 32.4(18) . . . . ?
O11 Zn3 N5 O9 107(3) . . . . ?
C32 N5 O9 C33 -159.5(19) . . . . ?
Zn3 N5 O9 C33 16(3) . . . . ?
N5 O9 C33 C34 -100(2) . . . . ?
O9 C33 C34 O10 55(3) . . . . ?
C33 C34 O10 N6 56(3) . . . . ?
C34 O10 N6 C35 102(2) . . . . ?
C34 O10 N6 Zn3 -85(2) . . . . ?
O8 Zn3 N6 C35 95(2) . . . . ?
O17 Zn3 N6 C35 -69(2) . . . . ?
O11 Zn3 N6 C35 26(2) . . . . ?
N5 Zn3 N6 C35 -173(2) . . . . ?
O8 Zn3 N6 O10 -76.6(15) . . . . ?
O17 Zn3 N6 O10 119.2(14) . . . . ?
O11 Zn3 N6 O10 -145.4(15) . . . . ?
N5 Zn3 N6 O10 15.8(14) . . . . ?
O10 N6 C35 C36 171.6(17) . . . . ?
Zn3 N6 C35 C36 -1(3) . . . . ?
N6 C35 C36 C37 -30(4) . . . . ?
N6 C35 C36 C41 162(2) . . . . ?
C35 C36 C37 O11 17(4) . . . . ?
C41 C36 C37 O11 -175(2) . . . . ?
C35 C36 C37 C38 -170(2) . . . . ?
C41 C36 C37 C38 -2(3) . . . . ?
O11 C37 C38 O12 -8(3) . . . . ?
C36 C37 C38 O12 179(2) . . . . ?
O11 C37 C38 C39 176.0(19) . . . . ?
C36 C37 C38 C39 3(4) . . . . ?
O12 C38 C39 C40 -173(2) . . . . ?
C37 C38 C39 C40 3(3) . . . . ?
C38 C39 C40 C41 -12(4) . . . . ?
C39 C40 C41 C36 14(4) . . . . ?
C37 C36 C41 C40 -6(4) . . . . ?
C35 C36 C41 C40 164(3) . . . . ?
C36 C37 O11 Zn3 27(3) . . . . ?
C38 C37 O11 Zn3 -146.6(16) . . . . ?
C36 C37 O11 La1 -153.4(18) . . . . ?
C38 C37 O11 La1 33(3) . . . . ?
O8 Zn3 O11 C37 -174.5(19) . . . . ?
O17 Zn3 O11 C37 50.0(19) . . . . ?
N6 Zn3 O11 C37 -38.8(19) . . . . ?
N5 Zn3 O11 C37 -115(3) . . . . ?
O8 Zn3 O11 La1 5.7(7) . . . . ?
O17 Zn3 O11 La1 -129.8(8) . . . . ?
N6 Zn3 O11 La1 141.4(9) . . . . ?
N5 Zn3 O11 La1 65(3) . . . . ?
O7 La1 O11 C37 -165.9(17) . . . . ?
O16 La1 O11 C37 -96.8(19) . . . . ?
O6 La1 O11 C37 -75(2) . . . . ?
O1 La1 O11 C37 47.2(18) . . . . ?
O8 La1 O11 C37 175(2) . . . . ?
O5 La1 O11 C37 4(2) . . . . ?
O12 La1 O11 C37 -29.2(17) . . . . ?
Zn2 La1 O11 C37 -130.9(16) . . . . ?
O7 La1 O11 Zn3 13.9(10) . . . . ?
O16 La1 O11 Zn3 83.0(8) . . . . ?
O6 La1 O11 Zn3 105.0(13) . . . . ?
O1 La1 O11 Zn3 -132.9(8) . . . . ?
O8 La1 O11 Zn3 -4.8(6) . . . . ?
O5 La1 O11 Zn3 -176.4(6) . . . . ?
O12 La1 O11 Zn3 150.6(10) . . . . ?
Zn2 La1 O11 Zn3 48.9(10) . . . . ?
C37 C38 O12 C42 178(2) . . . . ?
C39 C38 O12 C42 -6(3) . . . . ?
C37 C38 O12 La1 -15(3) . . . . ?
C39 C38 O12 La1 160.7(17) . . . . ?
O7 La1 O12 C38 120.1(16) . . . . ?
O11 La1 O12 C38 21.3(14) . . . . ?
O16 La1 O12 C38 124.6(16) . . . . ?
O6 La1 O12 C38 -174.0(15) . . . . ?
O1 La1 O12 C38 -62.8(15) . . . . ?
O8 La1 O12 C38 45.0(17) . . . . ?
O5 La1 O12 C38 -127.9(17) . . . . ?
Zn2 La1 O12 C38 152.9(14) . . . . ?
O7 La1 O12 C42 -75.6(19) . . . . ?
O11 La1 O12 C42 -174(2) . . . . ?
O16 La1 O12 C42 -71.2(18) . . . . ?
O6 La1 O12 C42 -9.7(19) . . . . ?
O1 La1 O12 C42 101.5(18) . . . . ?
O8 La1 O12 C42 -150.8(17) . . . . ?
O5 La1 O12 C42 36.3(18) . . . . ?
Zn2 La1 O12 C42 -42.8(19) . . . . ?
O5 Zn1 O13 C43 -32.2(19) . . . . ?
N1 Zn1 O13 C43 145.4(16) . . . . ?
O1 Zn1 O13 C43 57.3(17) . . . . ?
N2 Zn1 O13 C43 -120.8(17) . . . . ?
Zn1 O13 C43 O14 9(3) . . . . ?
Zn1 O13 C43 C44 173.9(18) . . . . ?
O7 Zn2 O15 C45 39.5(19) . . . . ?
O6 Zn2 O15 C45 -44.4(19) . . . . ?
N4 Zn2 O15 C45 132.7(18) . . . . ?
N3 Zn2 O15 C45 -137.2(17) . . . . ?
La1 Zn2 O15 C45 -1.3(18) . . . . ?
O7 La1 O16 C45 -18(3) . . . . ?
O11 La1 O16 C45 -140(3) . . . . ?
O6 La1 O16 C45 48(3) . . . . ?
O1 La1 O16 C45 153(3) . . . . ?
O8 La1 O16 C45 -79(3) . . . . ?
O5 La1 O16 C45 100(3) . . . . ?
O12 La1 O16 C45 164(3) . . . . ?
Zn2 La1 O16 C45 14(3) . . . . ?
La1 O16 C45 O15 -19(5) . . . . ?
La1 O16 C45 C46 156(2) . . . . ?
Zn2 O15 C45 O16 8(3) . . . . ?
Zn2 O15 C45 C46 -167.9(18) . . . . ?
O8 Zn3 O17 C47 20(2) . . . . ?
N6 Zn3 O17 C47 -176.5(18) . . . . ?
O11 Zn3 O17 C47 101.4(18) . . . . ?
N5 Zn3 O17 C47 -83.6(18) . . . . ?
Zn3 O17 C47 O18 18(3) . . . . ?
Zn3 O17 C47 C48 -173(2) . . . . ?
O26 La2 Zn5 O25 136.6(11) . . . . ?
O30 La2 Zn5 O25 -147.1(10) . . . . ?
O35 La2 Zn5 O25 -108.6(10) . . . . ?
O20 La2 Zn5 O25 24.3(11) . . . . ?
O38 La2 Zn5 O25 71.7(9) . . . . ?
O27 La2 Zn5 O25 165.6(9) . . . . ?
O24 La2 Zn5 O25 -9.2(9) . . . . ?
O31 La2 Zn5 O25 -74.0(9) . . . . ?
O26 La2 Zn5 O34 -110.8(8) . . . . ?
O30 La2 Zn5 O34 -34.4(7) . . . . ?
O25 La2 Zn5 O34 112.6(10) . . . . ?
O35 La2 Zn5 O34 4.0(6) . . . . ?
O20 La2 Zn5 O34 136.9(8) . . . . ?
O38 La2 Zn5 O34 -175.7(5) . . . . ?
O27 La2 Zn5 O34 -81.8(6) . . . . ?
O24 La2 Zn5 O34 103.4(6) . . . . ?
O31 La2 Zn5 O34 38.6(6) . . . . ?
O30 La2 Zn5 O26 76.3(8) . . . . ?
O25 La2 Zn5 O26 -136.6(11) . . . . ?
O35 La2 Zn5 O26 114.8(8) . . . . ?
O20 La2 Zn5 O26 -112.3(9) . . . . ?
O38 La2 Zn5 O26 -64.9(7) . . . . ?
O27 La2 Zn5 O26 29.0(7) . . . . ?
O24 La2 Zn5 O26 -145.8(7) . . . . ?
O31 La2 Zn5 O26 149.4(7) . . . . ?
O26 La2 Zn5 N9 134.7(9) . . . . ?
O30 La2 Zn5 N9 -149.0(8) . . . . ?
O25 La2 Zn5 N9 -1.9(10) . . . . ?
O35 La2 Zn5 N9 -110.5(7) . . . . ?
O20 La2 Zn5 N9 22.4(9) . . . . ?
O38 La2 Zn5 N9 69.8(7) . . . . ?
O27 La2 Zn5 N9 163.7(7) . . . . ?
O24 La2 Zn5 N9 -11.1(7) . . . . ?
O31 La2 Zn5 N9 -76.0(7) . . . . ?
O26 La2 Zn5 N10 15.9(9) . . . . ?
O30 La2 Zn5 N10 92.3(8) . . . . ?
O25 La2 Zn5 N10 -120.7(11) . . . . ?
O35 La2 Zn5 N10 130.8(8) . . . . ?
O20 La2 Zn5 N10 -96.3(9) . . . . ?
O38 La2 Zn5 N10 -48.9(7) . . . . ?
O27 La2 Zn5 N10 45.0(7) . . . . ?
O24 La2 Zn5 N10 -129.8(7) . . . . ?
O31 La2 Zn5 N10 165.3(7) . . . . ?
C55 C50 C51 O20 -176(2) . . . . ?
C57 C50 C51 O20 2(3) . . . . ?
C55 C50 C51 C52 -5(3) . . . . ?
C57 C50 C51 C52 173(2) . . . . ?
O20 C51 C52 C53 -176(2) . . . . ?
C50 C51 C52 C53 12(3) . . . . ?
O20 C51 C52 O21 -6(3) . . . . ?
C50 C51 C52 O21 -177.6(19) . . . . ?
C51 C52 C53 C54 -11(4) . . . . ?
O21 C52 C53 C54 180(2) . . . . ?
C52 C53 C54 C55 2(4) . . . . ?
C57 C50 C55 C54 178(2) . . . . ?
C51 C50 C55 C54 -4(3) . . . . ?
C53 C54 C55 C50 5(4) . . . . ?
C52 C51 O20 Zn4 151.3(15) . . . . ?
C50 C51 O20 Zn4 -37(3) . . . . ?
C52 C51 O20 La2 -36(3) . . . . ?
C50 C51 O20 La2 135.1(17) . . . . ?
O24 Zn4 O20 C51 171.9(17) . . . . ?
O32 Zn4 O20 C51 -59.5(17) . . . . ?
N7 Zn4 O20 C51 42.3(17) . . . . ?
N8 Zn4 O20 C51 126(2) . . . . ?
O24 Zn4 O20 La2 -1.6(7) . . . . ?
O32 Zn4 O20 La2 127.0(7) . . . . ?
N7 Zn4 O20 La2 -131.3(8) . . . . ?
N8 Zn4 O20 La2 -48(2) . . . . ?
O26 La2 O20 C51 87.5(18) . . . . ?
O30 La2 O20 C51 -36.9(17) . . . . ?
O25 La2 O20 C51 163.7(17) . . . . ?
O35 La2 O20 C51 -102.8(17) . . . . ?
O38 La2 O20 C51 101.2(18) . . . . ?
O27 La2 O20 C51 12.8(19) . . . . ?
O24 La2 O20 C51 -171.7(19) . . . . ?
O31 La2 O20 C51 -97.8(18) . . . . ?
Zn5 La2 O20 C51 149.2(14) . . . . ?
O26 La2 O20 Zn4 -99.5(9) . . . . ?
O30 La2 O20 Zn4 136.2(8) . . . . ?
O25 La2 O20 Zn4 -23.3(9) . . . . ?
O35 La2 O20 Zn4 70.3(10) . . . . ?
O38 La2 O20 Zn4 -85.8(7) . . . . ?
O27 La2 O20 Zn4 -174.2(6) . . . . ?
O24 La2 O20 Zn4 1.4(6) . . . . ?
O31 La2 O20 Zn4 75.2(7) . . . . ?
Zn5 La2 O20 Zn4 -37.7(11) . . . . ?
C51 C52 O21 C56 179.1(19) . . . . ?
C53 C52 O21 C56 -11(3) . . . . ?
C55 C50 C57 N7 -168(2) . . . . ?
C51 C50 C57 N7 14(4) . . . . ?
C50 C57 N7 O22 -166.1(19) . . . . ?
C50 C57 N7 Zn4 8(3) . . . . ?
O24 Zn4 N7 C57 -104(2) . . . . ?
O32 Zn4 N7 C57 76(2) . . . . ?
O20 Zn4 N7 C57 -30(2) . . . . ?
N8 Zn4 N7 C57 172(2) . . . . ?
O24 Zn4 N7 O22 70.2(16) . . . . ?
O32 Zn4 N7 O22 -110.0(14) . . . . ?
O20 Zn4 N7 O22 144.0(15) . . . . ?
N8 Zn4 N7 O22 -13.8(15) . . . . ?
C57 N7 O22 C58 -100(2) . . . . ?
Zn4 N7 O22 C58 85(2) . . . . ?
N7 O22 C58 C59 -51(3) . . . . ?
O22 C58 C59 O23 -62(3) . . . . ?
C58 C59 O23 N8 88(2) . . . . ?
C59 O23 N8 C60 158(2) . . . . ?
C59 O23 N8 Zn4 -1(3) . . . . ?
O24 Zn4 N8 C60 34.4(19) . . . . ?
O32 Zn4 N8 C60 -95(2) . . . . ?
O20 Zn4 N8 C60 80(3) . . . . ?
N7 Zn4 N8 C60 162(2) . . . . ?
O24 Zn4 N8 O23 -170.3(17) . . . . ?
O32 Zn4 N8 O23 60.5(17) . . . . ?
O20 Zn4 N8 O23 -125(2) . . . . ?
N7 Zn4 N8 O23 -42.6(17) . . . . ?
O23 N8 C60 C61 175(2) . . . . ?
Zn4 N8 C60 C61 -26(4) . . . . ?
N8 C60 C61 C62 8(4) . . . . ?
N8 C60 C61 C66 180(2) . . . . ?
C60 C61 C62 O24 -13(4) . . . . ?
C66 C61 C62 O24 176(2) . . . . ?
C60 C61 C62 C63 179(2) . . . . ?
C66 C61 C62 C63 8(3) . . . . ?
O24 C62 C63 O25 12(3) . . . . ?
C61 C62 C63 O25 -179(2) . . . . ?
O24 C62 C63 C64 178(2) . . . . ?
C61 C62 C63 C64 -13(4) . . . . ?
O25 C63 C64 C65 172.6(19) . . . . ?
C62 C63 C64 C65 7(3) . . . . ?
O25 C63 C64 C67 -2(3) . . . . ?
C62 C63 C64 C67 -167(2) . . . . ?
C67 C64 C65 C66 179(2) . . . . ?
C63 C64 C65 C66 4(3) . . . . ?
C64 C65 C66 C61 -8(3) . . . . ?
C60 C61 C66 C65 -171(2) . . . . ?
C62 C61 C66 C65 2(3) . . . . ?
C61 C62 O24 Zn4 37(4) . . . . ?
C63 C62 O24 Zn4 -155.6(18) . . . . ?
C61 C62 O24 La2 -170.6(19) . . . . ?
C63 C62 O24 La2 -3(3) . . . . ?
O32 Zn4 O24 C62 53(2) . . . . ?
O20 Zn4 O24 C62 158(2) . . . . ?
N7 Zn4 O24 C62 -126.8(19) . . . . ?
N8 Zn4 O24 C62 -38.5(19) . . . . ?
O32 Zn4 O24 La2 -102.6(8) . . . . ?
O20 Zn4 O24 La2 1.5(7) . . . . ?
N7 Zn4 O24 La2 77.2(10) . . . . ?
N8 Zn4 O24 La2 165.5(8) . . . . ?
O26 La2 O24 C62 -19(2) . . . . ?
O30 La2 O24 C62 150.3(18) . . . . ?
O25 La2 O24 C62 -3.4(18) . . . . ?
O35 La2 O24 C62 60.8(19) . . . . ?
O20 La2 O24 C62 -158(2) . . . . ?
O38 La2 O24 C62 -77.5(19) . . . . ?
O31 La2 O24 C62 122.7(19) . . . . ?
Zn5 La2 O24 C62 2.4(18) . . . . ?
O26 La2 O24 Zn4 137.5(7) . . . . ?
O30 La2 O24 Zn4 -53.6(9) . . . . ?
O25 La2 O24 Zn4 152.7(10) . . . . ?
O35 La2 O24 Zn4 -143.0(7) . . . . ?
O20 La2 O24 Zn4 -1.4(6) . . . . ?
O38 La2 O24 Zn4 78.6(8) . . . . ?
O31 La2 O24 Zn4 -81.2(8) . . . . ?
Zn5 La2 O24 Zn4 158.5(6) . . . . ?
C62 C63 O25 Zn5 -170.0(17) . . . . ?
C64 C63 O25 Zn5 23(3) . . . . ?
C62 C63 O25 La2 -16(3) . . . . ?
C64 C63 O25 La2 176.5(14) . . . . ?
O34 Zn5 O25 C63 83.7(19) . . . . ?
O26 Zn5 O25 C63 -173(2) . . . . ?
N9 Zn5 O25 C63 -23.0(19) . . . . ?
N10 Zn5 O25 C63 -102(2) . . . . ?
La2 Zn5 O25 C63 158(2) . . . . ?
O34 Zn5 O25 La2 -74.7(9) . . . . ?
O26 Zn5 O25 La2 28.4(7) . . . . ?
N9 Zn5 O25 La2 178.6(7) . . . . ?
N10 Zn5 O25 La2 99.5(10) . . . . ?
O26 La2 O25 C63 175.4(19) . . . . ?
O30 La2 O25 C63 -83(2) . . . . ?
O35 La2 O25 C63 -101.2(18) . . . . ?
O20 La2 O25 C63 35.5(19) . . . . ?
O38 La2 O25 C63 101.0(17) . . . . ?
O27 La2 O25 C63 -175.9(15) . . . . ?
O24 La2 O25 C63 10.5(15) . . . . ?
O31 La2 O25 C63 -40.1(18) . . . . ?
Zn5 La2 O25 C63 -159(2) . . . . ?
O26 La2 O25 Zn5 -25.7(7) . . . . ?
O30 La2 O25 Zn5 76.3(15) . . . . ?
O35 La2 O25 Zn5 57.7(8) . . . . ?
O20 La2 O25 Zn5 -165.6(6) . . . . ?
O38 La2 O25 Zn5 -100.1(8) . . . . ?
O27 La2 O25 Zn5 -17.1(11) . . . . ?
O24 La2 O25 Zn5 169.3(11) . . . . ?
O31 La2 O25 Zn5 118.8(8) . . . . ?
C65 C64 C67 N9 173(2) . . . . ?
C63 C64 C67 N9 -13(4) . . . . ?
C64 C67 N9 C68 180(2) . . . . ?
C64 C67 N9 Zn5 5(3) . . . . ?
O25 Zn5 N9 C67 9.4(19) . . . . ?
O34 Zn5 N9 C67 -98.4(19) . . . . ?
O26 Zn5 N9 C67 77(2) . . . . ?
N10 Zn5 N9 C67 145.8(19) . . . . ?
La2 Zn5 N9 C67 11(2) . . . . ?
O25 Zn5 N9 C68 -166.1(13) . . . . ?
O34 Zn5 N9 C68 86.1(13) . . . . ?
O26 Zn5 N9 C68 -98.0(16) . . . . ?
N10 Zn5 N9 C68 -29.7(12) . . . . ?
La2 Zn5 N9 C68 -164.8(9) . . . . ?
C67 N9 C68 C69 -1(3) . . . . ?
Zn5 N9 C68 C69 174.7(14) . . . . ?
C67 N9 C68 C73 -124(2) . . . . ?
Zn5 N9 C68 C73 51.1(16) . . . . ?
N9 C68 C69 C70 -176.1(17) . . . . ?
C73 C68 C69 C70 -56(2) . . . . ?
C68 C69 C70 C71 56(2) . . . . ?
C69 C70 C71 C72 -58(2) . . . . ?
C70 C71 C72 C73 59(3) . . . . ?
C71 C72 C73 N10 179.6(19) . . . . ?
C71 C72 C73 C68 -57(2) . . . . ?
C69 C68 C73 N10 -175.3(17) . . . . ?
N9 C68 C73 N10 -50(2) . . . . ?
C69 C68 C73 C72 56(2) . . . . ?
N9 C68 C73 C72 -179.0(16) . . . . ?
C72 C73 N10 C74 -20(3) . . . . ?
C68 C73 N10 C74 -143(2) . . . . ?
C72 C73 N10 Zn5 149.9(16) . . . . ?
C68 C73 N10 Zn5 26(2) . . . . ?
O25 Zn5 N10 C74 -107(2) . . . . ?
O34 Zn5 N10 C74 67(2) . . . . ?
O26 Zn5 N10 C74 -38(2) . . . . ?
N9 Zn5 N10 C74 171(2) . . . . ?
La2 Zn5 N10 C74 -49(2) . . . . ?
O25 Zn5 N10 C73 83.9(16) . . . . ?
O34 Zn5 N10 C73 -102.3(14) . . . . ?
O26 Zn5 N10 C73 152.3(15) . . . . ?
N9 Zn5 N10 C73 1.6(14) . . . . ?
La2 Zn5 N10 C73 141.5(12) . . . . ?
C73 N10 C74 C75 -173(2) . . . . ?
Zn5 N10 C74 C75 19(3) . . . . ?
N10 C74 C75 C76 5(4) . . . . ?
N10 C74 C75 C80 -171(2) . . . . ?
C80 C75 C76 O26 -175(2) . . . . ?
C74 C75 C76 O26 10(4) . . . . ?
C80 C75 C76 C77 -2(4) . . . . ?
C74 C75 C76 C77 -177(2) . . . . ?
O26 C76 C77 O27 -2(3) . . . . ?
C75 C76 C77 O27 -175(2) . . . . ?
O26 C76 C77 C78 173(2) . . . . ?
C75 C76 C77 C78 -1(4) . . . . ?
O27 C77 C78 C81 -8(4) . . . . ?
C76 C77 C78 C81 178(2) . . . . ?
O27 C77 C78 C79 174(2) . . . . ?
C76 C77 C78 C79 0(3) . . . . ?
C77 C78 C79 C80 3(3) . . . . ?
C81 C78 C79 C80 -174(2) . . . . ?
C78 C79 C80 C75 -6(3) . . . . ?
C76 C75 C80 C79 5(4) . . . . ?
C74 C75 C80 C79 -179(2) . . . . ?
C75 C76 O26 Zn5 -45(3) . . . . ?
C77 C76 O26 Zn5 142.1(18) . . . . ?
C75 C76 O26 La2 180(2) . . . . ?
C77 C76 O26 La2 7(3) . . . . ?
O25 Zn5 O26 C76 -172.6(19) . . . . ?
O34 Zn5 O26 C76 -67.9(18) . . . . ?
N9 Zn5 O26 C76 116.2(19) . . . . ?
N10 Zn5 O26 C76 48.7(18) . . . . ?
La2 Zn5 O26 C76 -144(2) . . . . ?
O25 Zn5 O26 La2 -28.6(7) . . . . ?
O34 Zn5 O26 La2 76.0(7) . . . . ?
N9 Zn5 O26 La2 -99.9(13) . . . . ?
N10 Zn5 O26 La2 -167.3(7) . . . . ?
O30 La2 O26 C76 12(2) . . . . ?
O25 La2 O26 C76 165(2) . . . . ?
O35 La2 O26 C76 87.4(19) . . . . ?
O20 La2 O26 C76 -99(2) . . . . ?
O38 La2 O26 C76 -113.9(19) . . . . ?
O27 La2 O26 C76 -6.1(18) . . . . ?
O24 La2 O26 C76 -179.6(18) . . . . ?
O31 La2 O26 C76 89(2) . . . . ?
Zn5 La2 O26 C76 140(2) . . . . ?
O30 La2 O26 Zn5 -128.7(6) . . . . ?
O25 La2 O26 Zn5 25.2(6) . . . . ?
O35 La2 O26 Zn5 -52.8(6) . . . . ?
O20 La2 O26 Zn5 120.3(8) . . . . ?
O38 La2 O26 Zn5 105.9(7) . . . . ?
O27 La2 O26 Zn5 -146.4(8) . . . . ?
O24 La2 O26 Zn5 40.1(8) . . . . ?
O31 La2 O26 Zn5 -51.1(11) . . . . ?
C78 C77 O27 Zn6 35(3) . . . . ?
C76 C77 O27 Zn6 -150.5(17) . . . . ?
C78 C77 O27 La2 -177.8(17) . . . . ?
C76 C77 O27 La2 -4(3) . . . . ?
O30 Zn6 O27 C77 157.8(18) . . . . ?
O36 Zn6 O27 C77 73(2) . . . . ?
N12 Zn6 O27 C77 -130.2(17) . . . . ?
N11 Zn6 O27 C77 -38.7(18) . . . . ?
O37 Zn6 O27 C77 48.6(18) . . . . ?
O30 Zn6 O27 La2 6.8(7) . . . . ?
O36 Zn6 O27 La2 -77.8(11) . . . . ?
N12 Zn6 O27 La2 78.8(9) . . . . ?
N11 Zn6 O27 La2 170.4(8) . . . . ?
O37 Zn6 O27 La2 -102.4(7) . . . . ?
O26 La2 O27 C77 4.8(15) . . . . ?
O30 La2 O27 C77 -157.9(18) . . . . ?
O25 La2 O27 C77 -3.9(19) . . . . ?
O35 La2 O27 C77 -71.6(17) . . . . ?
O20 La2 O27 C77 144.8(16) . . . . ?
O38 La2 O27 C77 67.2(17) . . . . ?
O31 La2 O27 C77 -135.6(16) . . . . ?
Zn5 La2 O27 C77 -13.1(16) . . . . ?
O26 La2 O27 Zn6 156.4(9) . . . . ?
O30 La2 O27 Zn6 -6.3(6) . . . . ?
O25 La2 O27 Zn6 147.7(7) . . . . ?
O35 La2 O27 Zn6 80.0(8) . . . . ?
O20 La2 O27 Zn6 -63.6(8) . . . . ?
O38 La2 O27 Zn6 -141.2(7) . . . . ?
O31 La2 O27 Zn6 16.0(9) . . . . ?
Zn5 La2 O27 Zn6 138.5(6) . . . . ?
C77 C78 C81 N11 4(4) . . . . ?
C79 C78 C81 N11 -178(2) . . . . ?
C78 C81 N11 O28 176(2) . . . . ?
C78 C81 N11 Zn6 -24(4) . . . . ?
O27 Zn6 N11 C81 33.9(19) . . . . ?
O30 Zn6 N11 C81 78(3) . . . . ?
O36 Zn6 N11 C81 -107(2) . . . . ?
N12 Zn6 N11 C81 160.3(19) . . . . ?
O37 Zn6 N11 C81 -55(2) . . . . ?
O27 Zn6 N11 O28 -167.8(16) . . . . ?
O30 Zn6 N11 O28 -123.7(19) . . . . ?
O36 Zn6 N11 O28 51.6(17) . . . . ?
N12 Zn6 N11 O28 -41.4(16) . . . . ?
O37 Zn6 N11 O28 103.7(16) . . . . ?
C81 N11 O28 C82 159(2) . . . . ?
Zn6 N11 O28 C82 0(2) . . . . ?
N11 O28 C82 C83 87(3) . . . . ?
O28 C82 C83 O29 -65(4) . . . . ?
C82 C83 O29 N12 -47(4) . . . . ?
C83 O29 N12 C84 -104(3) . . . . ?
C83 O29 N12 Zn6 67(3) . . . . ?
O27 Zn6 N12 C84 -106(2) . . . . ?
O30 Zn6 N12 C84 -35.1(19) . . . . ?
O36 Zn6 N12 C84 59.3(19) . . . . ?
N11 Zn6 N12 C84 168.5(19) . . . . ?
O37 Zn6 N12 C84 76(2) . . . . ?
O27 Zn6 N12 O29 84.1(16) . . . . ?
O30 Zn6 N12 O29 154.9(17) . . . . ?
O36 Zn6 N12 O29 -110.7(16) . . . . ?
N11 Zn6 N12 O29 -1.5(17) . . . . ?
O37 Zn6 N12 O29 -94(2) . . . . ?
O29 N12 C84 C85 -175(2) . . . . ?
Zn6 N12 C84 C85 14(4) . . . . ?
N12 C84 C85 C90 -175(3) . . . . ?
N12 C84 C85 C86 12(4) . . . . ?
C90 C85 C86 O30 -171(2) . . . . ?
C84 C85 C86 O30 1(3) . . . . ?
C90 C85 C86 C87 -1(4) . . . . ?
C84 C85 C86 C87 171(2) . . . . ?
O30 C86 C87 C88 177(2) . . . . ?
C85 C86 C87 C88 7(3) . . . . ?
O30 C86 C87 O31 -5(3) . . . . ?
C85 C86 C87 O31 -175.0(19) . . . . ?
C86 C87 C88 C89 -1(4) . . . . ?
O31 C87 C88 C89 -179(2) . . . . ?
C87 C88 C89 C90 -10(4) . . . . ?
C86 C85 C90 C89 -9(4) . . . . ?
C84 C85 C90 C89 178.8(19) . . . . ?
C88 C89 C90 C85 14(3) . . . . ?
C87 C86 O30 Zn6 151.6(17) . . . . ?
C85 C86 O30 Zn6 -40(3) . . . . ?
C87 C86 O30 La2 -24(3) . . . . ?
C85 C86 O30 La2 145.4(19) . . . . ?
O27 Zn6 O30 C86 177(2) . . . . ?
O36 Zn6 O30 C86 -43(2) . . . . ?
N12 Zn6 O30 C86 47(2) . . . . ?
N11 Zn6 O30 C86 132(2) . . . . ?
O37 Zn6 O30 C86 -99(2) . . . . ?
O27 Zn6 O30 La2 -7.3(7) . . . . ?
O36 Zn6 O30 La2 132.5(8) . . . . ?
N12 Zn6 O30 La2 -137.0(9) . . . . ?
N11 Zn6 O30 La2 -52(2) . . . . ?
O37 Zn6 O30 La2 77.2(9) . . . . ?
O26 La2 O30 C86 164.3(18) . . . . ?
O25 La2 O30 C86 75(2) . . . . ?
O35 La2 O30 C86 93(2) . . . . ?
O20 La2 O30 C86 -49.7(19) . . . . ?
O38 La2 O30 C86 -109.2(19) . . . . ?
O27 La2 O30 C86 -178(2) . . . . ?
O24 La2 O30 C86 -4(2) . . . . ?
O31 La2 O30 C86 25.6(18) . . . . ?
Zn5 La2 O30 C86 125.4(18) . . . . ?
O26 La2 O30 Zn6 -11.3(10) . . . . ?
O25 La2 O30 Zn6 -100.3(13) . . . . ?
O35 La2 O30 Zn6 -82.4(8) . . . . ?
O20 La2 O30 Zn6 134.6(8) . . . . ?
O38 La2 O30 Zn6 75.2(9) . . . . ?
O27 La2 O30 Zn6 6.3(7) . . . . ?
O24 La2 O30 Zn6 179.9(6) . . . . ?
O31 La2 O30 Zn6 -150.1(10) . . . . ?
Zn5 La2 O30 Zn6 -50.2(10) . . . . ?
C88 C87 O31 C91 9(3) . . . . ?
C86 C87 O31 C91 -169(2) . . . . ?
C88 C87 O31 La2 -157.4(18) . . . . ?
C86 C87 O31 La2 24(2) . . . . ?
O26 La2 O31 C91 70.1(19) . . . . ?
O30 La2 O31 C91 169.8(19) . . . . ?
O25 La2 O31 C91 7.6(18) . . . . ?
O35 La2 O31 C91 72.0(18) . . . . ?
O20 La2 O31 C91 -104.5(18) . . . . ?
O38 La2 O31 C91 -73(2) . . . . ?
O27 La2 O31 C91 146.6(17) . . . . ?
O24 La2 O31 C91 -38.7(17) . . . . ?
Zn5 La2 O31 C91 40.6(18) . . . . ?
O26 La2 O31 C87 -124.1(15) . . . . ?
O30 La2 O31 C87 -24.5(13) . . . . ?
O25 La2 O31 C87 173.4(13) . . . . ?
O35 La2 O31 C87 -122.3(15) . . . . ?
O20 La2 O31 C87 61.3(14) . . . . ?
O38 La2 O31 C87 92.8(15) . . . . ?
O27 La2 O31 C87 -47.6(15) . . . . ?
O24 La2 O31 C87 127.1(15) . . . . ?
Zn5 La2 O31 C87 -153.6(13) . . . . ?
O24 Zn4 O32 C92 25.5(19) . . . . ?
O20 Zn4 O32 C92 -66.2(17) . . . . ?
N7 Zn4 O32 C92 -154.3(16) . . . . ?
N8 Zn4 O32 C92 111.8(16) . . . . ?
Zn4 O32 C92 O33 10(4) . . . . ?
Zn4 O32 C92 C93 177.9(15) . . . . ?
O25 Zn5 O34 C94 41.5(18) . . . . ?
O26 Zn5 O34 C94 -41.0(18) . . . . ?
N9 Zn5 O34 C94 136.7(17) . . . . ?
N10 Zn5 O34 C94 -134.0(17) . . . . ?
La2 Zn5 O34 C94 0.2(17) . . . . ?
O26 La2 O35 C94 18(2) . . . . ?
O30 La2 O35 C94 141(3) . . . . ?
O25 La2 O35 C94 -46(2) . . . . ?
O20 La2 O35 C94 -156(2) . . . . ?
O38 La2 O35 C94 -13(3) . . . . ?
O27 La2 O35 C94 79(3) . . . . ?
O24 La2 O35 C94 -100(3) . . . . ?
O31 La2 O35 C94 -161(3) . . . . ?
Zn5 La2 O35 C94 -13(2) . . . . ?
Zn5 O34 C94 O35 -9(4) . . . . ?
Zn5 O34 C94 C95 172.4(18) . . . . ?
La2 O35 C94 O34 21(5) . . . . ?
La2 O35 C94 C95 -161.3(18) . . . . ?
O27 Zn6 O36 C96 -31.0(19) . . . . ?
O30 Zn6 O36 C96 -110.3(15) . . . . ?
N12 Zn6 O36 C96 167.5(14) . . . . ?
N11 Zn6 O36 C96 71.6(15) . . . . ?
O37 Zn6 O36 C96 -0.9(14) . . . . ?
O27 Zn6 O37 C96 162.1(18) . . . . ?
O30 Zn6 O37 C96 83.7(19) . . . . ?
O36 Zn6 O37 C96 1.1(17) . . . . ?
N12 Zn6 O37 C96 -20(3) . . . . ?
N11 Zn6 O37 C96 -114.4(19) . . . . ?
Zn6 O37 C96 O36 -2(3) . . . . ?
Zn6 O37 C96 C97 -177(2) . . . . ?
Zn6 O36 C96 O37 2(3) . . . . ?
Zn6 O36 C96 C97 177.3(17) . . . . ?
C100 Cl4 C99 Cl6 -24.0(12) . . . . ?
C100 Cl4 C99 Cl5 -152.8(12) . . . . ?
C99 Cl4 C100 Cl8 138.1(11) . . . . ?
C99 Cl4 C100 Cl7 9.2(11) . . . . ?
